data_1558024
loop_
_publ_author_name
'Wang, Yuanyuan'
'Xiong, Jin'
'Su, Jie'
'Hu, Ziqi'
'Ma, Fang'
'Sun, Rong'
'Tan, Xueyou'
'Sun, Hao-Ling'
'Wang, Bing-Wu'
'Shi, Zujin'
'Gao, Song'

_publ_section_title
;
 Dy<sub>2</sub>@C<sub>79</sub>N: a new member of dimetalloazafullerenes
 with strong single molecular magnetism.
;
_journal_issue 20
_journal_name_full Nanoscale
_journal_page_first 11130
_journal_page_last 11135
_journal_paper_doi 10.1039/d0nr02519d
_journal_volume 12
_journal_year 2020
_chemical_formula_sum 'C126 H53 Dy2 N4 Ni S2'
_chemical_formula_weight 2070.55
_space_group_crystal_system monoclinic
_space_group_IT_number 14
_space_group_name_Hall '-P 2ybc'
_space_group_name_H-M_alt 'P 1 21/c 1'
_atom_sites_solution_hydrogens geom
_audit_creation_method SHELXL-2014/7
_audit_update_record
;
2019-10-27 deposited with the CCDC.	2020-05-06 downloaded from the CCDC.
;
_cell_angle_alpha 90
_cell_angle_beta 106.5990(10)
_cell_angle_gamma 90
_cell_formula_units_Z 4
_cell_length_a 17.7314(2)
_cell_length_b 17.0501(2)
_cell_length_c 26.7696(4)
_cell_measurement_reflns_used 47853
_cell_measurement_temperature 180.00(11)
_cell_measurement_theta_max 29.4960
_cell_measurement_theta_min 2.0770
_cell_volume 7755.79(18)
_computing_structure_refinement 'SHELXL-2014/7 (Sheldrick, 2014)'
_diffrn_ambient_environment N~2~
_diffrn_ambient_temperature 180.00(11)
_diffrn_detector 'CCD plate'
_diffrn_measured_fraction_theta_full 0.999
_diffrn_measured_fraction_theta_max 0.999
_diffrn_measurement_device 'four-circle diffractometer'
_diffrn_measurement_device_type 'XtaLAB AFC12 (RINC): Kappa single'
_diffrn_radiation_monochromator graphite
_diffrn_radiation_probe x-ray
_diffrn_radiation_type 'Mo K\a'
_diffrn_radiation_wavelength 0.71073
_diffrn_reflns_av_R_equivalents 0.0249
_diffrn_reflns_av_unetI/netI 0.0151
_diffrn_reflns_Laue_measured_fraction_full 0.999
_diffrn_reflns_Laue_measured_fraction_max 0.999
_diffrn_reflns_limit_h_max 22
_diffrn_reflns_limit_h_min -23
_diffrn_reflns_limit_k_max 22
_diffrn_reflns_limit_k_min -22
_diffrn_reflns_limit_l_max 34
_diffrn_reflns_limit_l_min -33
_diffrn_reflns_number 110404
_diffrn_reflns_point_group_measured_fraction_full 0.999
_diffrn_reflns_point_group_measured_fraction_max 0.999
_diffrn_reflns_theta_full 25.242
_diffrn_reflns_theta_max 27.485
_diffrn_reflns_theta_min 1.987
_diffrn_source 'fine-focus sealed X-ray tube'
_diffrn_source_type 'Enhance (Mo) X-ray Source'
_exptl_absorpt_coefficient_mu 2.269
_exptl_absorpt_correction_T_max 1.00000
_exptl_absorpt_correction_T_min 0.78420
_exptl_absorpt_correction_type multi-scan
_exptl_absorpt_process_details
;
CrysAlisPro 1.171.39.29a (Rigaku Oxford Diffraction, 2015)
Empirical absorption correction using spherical harmonics,
 implemented in SCALE3 ABSPACK scaling algorithm.
;
_exptl_crystal_colour black
_exptl_crystal_density_diffrn 1.773
_exptl_crystal_description block
_exptl_crystal_F_000 4116
_exptl_crystal_size_max 0.35
_exptl_crystal_size_mid 0.25
_exptl_crystal_size_min 0.15
_refine_diff_density_max 2.345
_refine_diff_density_min -1.416
_refine_diff_density_rms 0.121
_refine_ls_extinction_method none
_refine_ls_goodness_of_fit_ref 1.061
_refine_ls_hydrogen_treatment constr
_refine_ls_matrix_type full
_refine_ls_number_parameters 1310
_refine_ls_number_reflns 17758
_refine_ls_number_restraints 900
_refine_ls_restrained_S_all 1.343
_refine_ls_R_factor_all 0.1147
_refine_ls_R_factor_gt 0.1029
_refine_ls_shift/su_max 0.015
_refine_ls_shift/su_mean 0.000
_refine_ls_structure_factor_coef Fsqd
_refine_ls_weighting_details 'w=1/[\s^2^(Fo^2^)+(0.0500P)^2^+47.0000P] where P=(Fo^2^+2Fc^2^)/3'
_refine_ls_weighting_scheme calc
_refine_ls_wR_factor_gt 0.2171
_refine_ls_wR_factor_ref 0.2242
_reflns_Friedel_coverage 0.000
_reflns_number_gt 15107
_reflns_number_total 17758
_reflns_threshold_expression 'I > 2\s(I)'
_cod_data_source_file d0nr02519d2.cif
_cod_data_source_block 3
_cod_depositor_comments 'Adding full bibliography for 1558024.cif.'
_cod_original_cell_volume 7755.78(18)
_cod_original_sg_symbol_H-M 'P 21/c'
_cod_database_code 1558024
_shelx_shelxl_version_number 2014/7
_shelx_space_group_comment
;
The symmetry employed for this shelxl refinement is uniquely defined
by the following loop, which should always be used as a source of
symmetry information in preference to the above space-group names.
They are only intended as comments.
;

loop_
_space_group_symop_operation_xyz
'x, y, z'
'-x, y+1/2, -z+1/2'
'-x, -y, -z'
'x, -y-1/2, z-1/2'

loop_
_atom_site_label
_atom_site_type_symbol
_atom_site_fract_x
_atom_site_fract_y
_atom_site_fract_z
_atom_site_U_iso_or_equiv
_atom_site_adp_type
_atom_site_occupancy
_atom_site_site_symmetry_order
_atom_site_calc_flag
_atom_site_refinement_flags_posn
_atom_site_refinement_flags_adp
_atom_site_refinement_flags_occupancy
_atom_site_disorder_assembly
_atom_site_disorder_group
Dy1 Dy 0.1455(9) 0.4640(8) 0.2656(3) 0.183(8) Uani 0.078(2) 1 d . U P . .
Dy2 Dy 0.1287(6) 0.5483(6) 0.2627(2) 0.122(4) Uani 0.095(3) 1 d . U P . .
Dy3 Dy 0.1834(7) 0.5852(5) 0.2603(3) 0.144(5) Uani 0.089(3) 1 d . U P . .
Dy4 Dy 0.2693(6) 0.5501(7) 0.2374(3) 0.137(4) Uani 0.111(5) 1 d . U P . .
Dy5 Dy 0.27608(17) 0.5169(9) 0.2272(3) 0.142(4) Uani 0.190(7) 1 d . . P . .
Dy6 Dy 0.27320(10) 0.47235(17) 0.23663(8) 0.0638(9) Uani 0.308(5) 1 d . . P . .
Dy7 Dy 0.2320(9) 0.4345(4) 0.2491(2) 0.181(6) Uani 0.127(3) 1 d . U P . .
Dy8 Dy 0.1705(6) 0.4678(7) 0.1403(2) 0.094(5) Uani 0.075(3) 1 d . U P . .
Dy9 Dy 0.1062(5) 0.4371(2) 0.1543(2) 0.117(5) Uani 0.107(3) 1 d . . P . .
Dy10 Dy 0.0570(3) 0.4881(8) 0.16904(13) 0.080(3) Uani 0.175(7) 1 d . . P . .
Dy11 Dy 0.0589(2) 0.5413(6) 0.16986(16) 0.068(2) Uani 0.234(9) 1 d . . P . .
Dy12 Dy 0.0881(8) 0.5771(7) 0.1599(3) 0.073(4) Uani 0.153(8) 1 d . . P . .
Dy13 Dy 0.1146(19) 0.5835(10) 0.1526(8) 0.094(6) Uani 0.056(5) 1 d . U P . .
Dy14 Dy 0.1963(7) 0.5127(8) 0.1441(3) 0.141(5) Uani 0.080(3) 1 d . . P . .
Dy15 Dy 0.0574(4) 0.5141(4) 0.2090(6) 0.147(6) Uani 0.119(3) 1 d . . P . .
C1 C 0.0227(7) 0.6027(7) 0.0725(4) 0.157(6) Uani 1 1 d D U . . .
C2 C -0.0273(6) 0.6125(7) 0.1048(4) 0.162(6) Uani 1 1 d D U . . .
C3 C -0.0595(5) 0.5326(7) 0.1104(4) 0.134(5) Uani 1 1 d D U . . .
C4 C -0.0274(6) 0.4781(8) 0.0826(4) 0.204(8) Uani 1 1 d D U . . .
C5 C 0.0239(6) 0.5187(6) 0.0594(3) 0.109(4) Uani 1 1 d D U . . .
C6 C 0.0935(8) 0.4851(8) 0.0502(3) 0.180(7) Uani 1 1 d D U . . .
C7 C 0.1560(8) 0.5295(8) 0.0538(3) 0.159(6) Uani 1 1 d D U . . .
C8 C 0.1520(8) 0.6133(6) 0.0674(3) 0.128(4) Uani 1 1 d D U . . .
C9 C 0.0891(7) 0.6493(6) 0.0776(3) 0.135(5) Uani 1 1 d D U . . .
C10 C 0.1081(6) 0.7089(4) 0.1179(3) 0.092(3) Uani 1 1 d D U . . .
C11 C 0.0570(6) 0.7165(5) 0.1510(5) 0.131(4) Uani 1 1 d D U . . .
C12 C -0.0109(6) 0.6690(6) 0.1439(5) 0.147(5) Uani 1 1 d D U . . .
C13 C -0.0293(6) 0.6465(7) 0.1889(6) 0.171(6) Uani 1 1 d D U . . .
C14 C -0.0607(5) 0.5703(8) 0.1960(6) 0.168(6) Uani 1 1 d D U . . .
C15 C -0.0750(5) 0.5125(9) 0.1587(6) 0.197(8) Uani 1 1 d D U . . .
C16 C -0.0602(5) 0.4353(8) 0.1765(5) 0.149(5) Uani 1 1 d D U . . .
C17 C -0.0304(6) 0.3803(7) 0.1429(5) 0.167(6) Uani 1 1 d D U . . .
C18 C -0.0117(6) 0.3992(6) 0.0991(4) 0.152(6) Uani 1 1 d D U . . .
C19 C 0.0537(8) 0.3656(7) 0.0880(4) 0.181(7) Uani 1 1 d D U . . .
C20 C 0.1076(7) 0.4035(6) 0.0647(3) 0.127(5) Uani 1 1 d D U . . .
C21 C 0.1836(8) 0.3739(7) 0.0855(4) 0.161(6) Uani 1 1 d D U . . .
C22 C 0.2510(7) 0.4215(7) 0.0921(3) 0.132(5) Uani 1 1 d D U . . .
C23 C 0.2358(6) 0.4976(7) 0.0736(3) 0.109(4) Uani 1 1 d D U . . .
C24 C 0.2810(7) 0.5621(7) 0.0987(4) 0.137(5) Uani 1 1 d D U . . .
C25 C 0.2314(7) 0.6289(7) 0.0939(4) 0.138(5) Uani 1 1 d D U . . .
C26 C 0.2499(6) 0.6842(5) 0.1344(4) 0.130(4) Uani 1 1 d D U . . .
C27 C 0.1871(6) 0.7240(4) 0.1438(4) 0.100(3) Uani 1 1 d D U . . .
C28 C 0.1900(7) 0.7465(4) 0.1977(4) 0.126(4) Uani 1 1 d D U . . .
C29 C 0.1075(7) 0.7402(4) 0.2012(4) 0.125(4) Uani 1 1 d D U . . .
C30 C 0.0888(8) 0.7169(6) 0.2461(5) 0.156(5) Uani 1 1 d D U . . .
C31 C 0.0189(6) 0.6707(6) 0.2390(5) 0.128(4) Uani 1 1 d D U . . .
C32 C 0.0179(7) 0.6125(7) 0.2779(5) 0.160(6) Uani 1 1 d D U . . .
C33 C -0.0302(6) 0.5494(8) 0.2521(5) 0.149(5) Uani 1 1 d D U . . .
C34 C -0.0130(5) 0.4718(8) 0.2701(4) 0.130(5) Uani 1 1 d D U . . .
C35 C -0.0311(6) 0.4150(8) 0.2295(5) 0.190(7) Uani 1 1 d D U . . .
C36 C 0.0160(7) 0.3497(6) 0.2346(5) 0.143(5) Uani 1 1 d D U . . .
C37 C 0.0150(7) 0.3268(6) 0.1828(5) 0.142(5) Uani 1 1 d D U . . .
C38 C 0.0788(7) 0.2910(5) 0.1722(5) 0.153(5) Uani 1 1 d D U . . .
C39 C 0.0983(6) 0.3078(4) 0.1252(3) 0.096(3) Uani 1 1 d D U . . .
C40 C 0.1788(8) 0.3130(5) 0.1238(4) 0.150(5) Uani 1 1 d D U . . .
C41 C 0.2426(7) 0.3039(5) 0.1663(5) 0.177(7) Uani 1 1 d D U . . .
C42 C 0.3122(5) 0.3495(4) 0.1735(4) 0.115(4) Uani 1 1 d DG U . . .
C43 C 0.3126(5) 0.4082(6) 0.1356(3) 0.157(6) Uani 1 1 d DG U . . .
C44 C 0.3626(5) 0.4706(6) 0.1612(4) 0.138(5) Uani 1 1 d DG U . . .
C63 C 0.3619(5) 0.3756(5) 0.2226(4) 0.172(6) Uani 1 1 d DG U . . .
C64 C 0.3930(4) 0.4505(6) 0.2150(4) 0.158(6) Uani 1 1 d DG U . . .
C45 C 0.3454(5) 0.5489(7) 0.1429(4) 0.134(5) Uani 1 1 d D U . . .
C46 C 0.3644(4) 0.6040(6) 0.1833(4) 0.186(7) Uani 1 1 d DG U . . .
C47 C 0.3169(5) 0.6726(5) 0.1788(4) 0.126(4) Uani 1 1 d DG U . . .
C48 C 0.3162(5) 0.6954(4) 0.2299(4) 0.145(5) Uani 1 1 d DG U . . .
C66 C 0.3930(4) 0.5844(6) 0.2372(4) 0.143(5) Uani 1 1 d DG U . . .
C67 C 0.3633(5) 0.6409(6) 0.2660(3) 0.155(6) Uani 1 1 d DG U . . .
C49 C 0.2528(7) 0.7297(5) 0.2403(5) 0.150(5) Uani 1 1 d D U . . .
C50 C 0.2329(5) 0.7129(3) 0.2871(3) 0.089(3) Uani 1 1 d DG U . . .
C51 C 0.1529(5) 0.7079(4) 0.2886(3) 0.142(5) Uani 1 1 d DG U . . .
C52 C 0.1486(6) 0.6486(5) 0.3255(3) 0.161(6) Uani 1 1 d DG U . . .
C69 C 0.2779(5) 0.6567(5) 0.3232(3) 0.170(6) Uani 1 1 d DG U . . .
C70 C 0.2258(6) 0.6170(5) 0.3469(2) 0.128(5) Uani 1 1 d DG U . . .
C53 C 0.0822(7) 0.5990(7) 0.3209(3) 0.141(5) Uani 1 1 d D U . . .
C54 C 0.0988(6) 0.5221(5) 0.3388(3) 0.110(4) Uani 1 1 d DG U . . .
C55 C 0.0506(5) 0.4578(6) 0.3134(3) 0.140(5) Uani 1 1 d DG U . . .
C56 C 0.1002(6) 0.3900(5) 0.3178(3) 0.148(5) Uani 1 1 d DG U . . .
C72 C 0.1781(5) 0.4941(6) 0.3589(2) 0.149(5) Uani 1 1 d DG U . . .
C73 C 0.1789(6) 0.4124(5) 0.3459(3) 0.130(5) Uani 1 1 d DG U . . .
C57 C 0.0835(7) 0.3356(5) 0.2787(4) 0.141(5) Uani 1 1 d D U . . .
C58 C 0.1450(5) 0.2958(3) 0.2679(3) 0.111(4) Uani 1 1 d DG U . . .
C59 C 0.1429(5) 0.2748(3) 0.2148(3) 0.122(4) Uani 1 1 d DG U . . .
C60 C 0.2228(5) 0.2802(3) 0.2104(3) 0.118(4) Uani 1 1 d DG U . . .
C61 C 0.2743(4) 0.3044(3) 0.2609(3) 0.122(4) Uani 1 1 d DG U . . .
C74 C 0.2262(5) 0.3141(3) 0.2964(2) 0.102(3) Uani 1 1 d DG U . . .
C62 C 0.3423(5) 0.3537(6) 0.2677(4) 0.146(5) Uani 1 1 d D U . . .
C65 C 0.4076(5) 0.5069(8) 0.2526(5) 0.171(6) Uani 1 1 d D U . . .
C68 C 0.3438(5) 0.6216(5) 0.3116(4) 0.124(4) Uani 1 1 d D U . . .
C71 C 0.2402(7) 0.5364(7) 0.3606(3) 0.176(6) Uani 1 1 d D U . . .
C75 C 0.2429(6) 0.3745(5) 0.3346(3) 0.129(4) Uani 1 1 d D U . . .
C76 C 0.3088(5) 0.4209(5) 0.3396(3) 0.136(5) Uani 1 1 d DG U . . .
C77 C 0.3602(5) 0.4109(5) 0.3073(3) 0.148(5) Uani 1 1 d DG U . . .
C78 C 0.3907(4) 0.4864(6) 0.2998(3) 0.125(4) Uani 1 1 d DG U . . .
C79 C 0.3582(4) 0.5431(5) 0.3275(3) 0.199(8) Uani 1 1 d DG U . . .
C80 C 0.3076(5) 0.5026(5) 0.3520(2) 0.096(3) Uani 1 1 d DG U . . .
Ni1 Ni 0.41375(3) 0.51635(3) 0.45201(2) 0.02267(13) Uani 1 1 d . . . . .
N1 N 0.34842(19) 0.4355(2) 0.47138(12) 0.0267(7) Uani 1 1 d . . . . .
N2 N 0.47727(18) 0.4342(2) 0.43204(12) 0.0249(7) Uani 1 1 d . . . . .
N3 N 0.47573(18) 0.5972(2) 0.42949(12) 0.0243(7) Uani 1 1 d . . . . .
N4 N 0.34720(18) 0.5988(2) 0.46893(12) 0.0265(7) Uani 1 1 d . . . . .
C101 C 0.2833(2) 0.4456(3) 0.48930(15) 0.0308(9) Uani 1 1 d . . . . .
C102 C 0.2507(3) 0.3716(3) 0.49829(17) 0.0355(10) Uani 1 1 d . . . . .
C103 C 0.2959(3) 0.3151(3) 0.48616(18) 0.0372(10) Uani 1 1 d . . . . .
C104 C 0.3564(2) 0.3556(3) 0.46943(15) 0.0299(9) Uani 1 1 d . . . . .
C105 C 0.4130(2) 0.3176(3) 0.45241(16) 0.0302(9) Uani 1 1 d . . . . .
H105 H 0.4134 0.2630 0.4533 0.036 Uiso 1 1 calc R U . . .
C106 C 0.4690(2) 0.3545(3) 0.43417(15) 0.0272(8) Uani 1 1 d . . . . .
C107 C 0.5254(2) 0.3135(3) 0.41364(17) 0.0313(9) Uani 1 1 d . . . . .
C108 C 0.5684(2) 0.3696(3) 0.39874(16) 0.0291(8) Uani 1 1 d . . . . .
C109 C 0.5388(2) 0.4435(2) 0.41048(14) 0.0245(8) Uani 1 1 d . . . . .
C110 C 0.5675(2) 0.5147(3) 0.40022(15) 0.0263(8) Uani 1 1 d . . . . .
H110 H 0.6104 0.5144 0.3867 0.032 Uiso 1 1 calc R U . . .
C111 C 0.5376(2) 0.5862(3) 0.40843(15) 0.0260(8) Uani 1 1 d . . . . .
C112 C 0.5659(2) 0.6600(3) 0.39455(17) 0.0311(9) Uani 1 1 d . . . . .
C113 C 0.5214(2) 0.7170(3) 0.40704(18) 0.0329(9) Uani 1 1 d . . . . .
C114 C 0.4656(2) 0.6775(3) 0.42898(16) 0.0287(8) Uani 1 1 d . . . . .
C115 C 0.4094(2) 0.7161(3) 0.44595(16) 0.0311(9) Uani 1 1 d . . . . .
H115 H 0.4090 0.7707 0.4452 0.037 Uiso 1 1 calc R U . . .
C116 C 0.3536(2) 0.6786(3) 0.46401(15) 0.0287(8) Uani 1 1 d . . . . .
C117 C 0.2916(2) 0.7197(3) 0.47868(16) 0.0327(9) Uani 1 1 d . . . . .
C118 C 0.2476(2) 0.6641(3) 0.49255(16) 0.0336(10) Uani 1 1 d . . . . .
C119 C 0.2821(2) 0.5888(3) 0.48685(15) 0.0293(9) Uani 1 1 d . . . . .
C120 C 0.2530(2) 0.5181(3) 0.49663(16) 0.0324(9) Uani 1 1 d . . . . .
H120 H 0.2092 0.5188 0.5092 0.039 Uiso 1 1 calc R U . . .
C121 C 0.1785(3) 0.3611(4) 0.5166(2) 0.0493(13) Uani 1 1 d . . . . .
H12A H 0.1746 0.4048 0.5390 0.059 Uiso 1 1 calc R U . . .
H12B H 0.1840 0.3135 0.5372 0.059 Uiso 1 1 calc R U . . .
C122 C 0.1031(3) 0.3563(6) 0.4718(3) 0.089(3) Uani 1 1 d . . . . .
H12C H 0.0997 0.4010 0.4495 0.133 Uiso 1 1 calc R U . . .
H12D H 0.0585 0.3556 0.4854 0.133 Uiso 1 1 calc R U . . .
H12E H 0.1036 0.3092 0.4522 0.133 Uiso 1 1 calc R U . . .
C123 C 0.2866(3) 0.2280(3) 0.4873(2) 0.0506(14) Uani 1 1 d . . . . .
H12F H 0.2576 0.2150 0.5119 0.061 Uiso 1 1 calc R U . . .
H12G H 0.3383 0.2043 0.4998 0.061 Uiso 1 1 calc R U . . .
C124 C 0.2444(5) 0.1927(4) 0.4348(4) 0.087(3) Uani 1 1 d . . . . .
H12H H 0.2738 0.2032 0.4105 0.130 Uiso 1 1 calc R U . . .
H12I H 0.1929 0.2154 0.4222 0.130 Uiso 1 1 calc R U . . .
H12J H 0.2397 0.1370 0.4384 0.130 Uiso 1 1 calc R U . . .
C125 C 0.5299(3) 0.2264(3) 0.4078(2) 0.0414(11) Uani 1 1 d . . . . .
H12K H 0.5181 0.2012 0.4372 0.050 Uiso 1 1 calc R U . . .
H12L H 0.5833 0.2123 0.4087 0.050 Uiso 1 1 calc R U . . .
C126 C 0.4738(4) 0.1957(3) 0.3578(3) 0.0600(16) Uani 1 1 d . . . . .
H12M H 0.4870 0.2181 0.3285 0.090 Uiso 1 1 calc R U . . .
H12N H 0.4209 0.2099 0.3564 0.090 Uiso 1 1 calc R U . . .
H12O H 0.4780 0.1396 0.3567 0.090 Uiso 1 1 calc R U . . .
C127 C 0.6330(3) 0.3604(3) 0.37290(18) 0.0357(10) Uani 1 1 d . . . . .
H12P H 0.6556 0.3084 0.3803 0.043 Uiso 1 1 calc R U . . .
H12Q H 0.6741 0.3983 0.3876 0.043 Uiso 1 1 calc R U . . .
C128 C 0.6040(3) 0.3718(3) 0.31396(19) 0.0444(12) Uani 1 1 d . . . . .
H12R H 0.5656 0.3324 0.2989 0.067 Uiso 1 1 calc R U . . .
H12S H 0.6476 0.3675 0.2996 0.067 Uiso 1 1 calc R U . . .
H12T H 0.5806 0.4228 0.3063 0.067 Uiso 1 1 calc R U . . .
C129 C 0.6303(3) 0.6671(3) 0.36848(19) 0.0384(10) Uani 1 1 d . . . . .
H12U H 0.6714 0.6295 0.3840 0.046 Uiso 1 1 calc R U . . .
H12V H 0.6531 0.7191 0.3749 0.046 Uiso 1 1 calc R U . . .
C130 C 0.6017(3) 0.6529(4) 0.3099(2) 0.0480(13) Uani 1 1 d . . . . .
H13A H 0.5605 0.6895 0.2943 0.072 Uiso 1 1 calc R U . . .
H13B H 0.5819 0.6004 0.3033 0.072 Uiso 1 1 calc R U . . .
H13C H 0.6446 0.6601 0.2951 0.072 Uiso 1 1 calc R U . . .
C131 C 0.5239(3) 0.8046(3) 0.3986(2) 0.0469(12) Uani 1 1 d . . . . .
H13D H 0.5120 0.8313 0.4274 0.056 Uiso 1 1 calc R U . . .
H13E H 0.5768 0.8193 0.3988 0.056 Uiso 1 1 calc R U . . .
C132 C 0.4670(4) 0.8318(4) 0.3483(3) 0.0670(18) Uani 1 1 d . . . . .
H13F H 0.4790 0.8064 0.3195 0.101 Uiso 1 1 calc R U . . .
H13G H 0.4716 0.8876 0.3451 0.101 Uiso 1 1 calc R U . . .
H13H H 0.4143 0.8189 0.3483 0.101 Uiso 1 1 calc R U . . .
C133 C 0.2802(3) 0.8069(3) 0.4756(2) 0.0444(12) Uani 1 1 d . . . . .
H13I H 0.3309 0.8321 0.4892 0.053 Uiso 1 1 calc R U . . .
H13J H 0.2477 0.8219 0.4977 0.053 Uiso 1 1 calc R U . . .
C134 C 0.2419(4) 0.8370(4) 0.4206(3) 0.0657(17) Uani 1 1 d . . . . .
H13K H 0.2748 0.8243 0.3987 0.099 Uiso 1 1 calc R U . . .
H13L H 0.2356 0.8928 0.4215 0.099 Uiso 1 1 calc R U . . .
H13M H 0.1914 0.8127 0.4069 0.099 Uiso 1 1 calc R U . . .
C135 C 0.1738(3) 0.6751(3) 0.5091(2) 0.0435(12) Uani 1 1 d . . . . .
H13N H 0.1699 0.6327 0.5324 0.052 Uiso 1 1 calc R U . . .
H13O H 0.1778 0.7238 0.5283 0.052 Uiso 1 1 calc R U . . .
C136 C 0.1003(3) 0.6767(5) 0.4641(3) 0.077(2) Uani 1 1 d . . . . .
H13P H 0.1046 0.7171 0.4401 0.115 Uiso 1 1 calc R U . . .
H13Q H 0.0558 0.6872 0.4768 0.115 Uiso 1 1 calc R U . . .
H13R H 0.0935 0.6269 0.4467 0.115 Uiso 1 1 calc R U . . .
S1 S 0.25610(18) 0.92288(14) 0.29127(11) 0.1025(8) Uani 1 1 d . . . . .
S2 S 0.26378(18) 1.10256(15) 0.30023(13) 0.1108(9) Uani 1 1 d . . . . .
C146 C 0.2613(4) 1.0124(5) 0.2963(3) 0.0706(19) Uani 1 1 d . . . . .
C137 C 0.2072(4) 0.0090(4) 0.1571(3) 0.0626(16) Uani 1 1 d . . . . .
H137 H 0.2597 0.0079 0.1767 0.075 Uiso 1 1 calc R U . . .
C138 C 0.1696(4) -0.0594(4) 0.1357(3) 0.0651(17) Uani 1 1 d . . . . .
H138 H 0.1973 -0.1064 0.1413 0.078 Uiso 1 1 calc R U . . .
C139 C 0.0947(4) -0.0591(4) 0.1073(3) 0.0621(18) Uani 1 1 d . . . . .
H139 H 0.0693 -0.1057 0.0945 0.075 Uiso 1 1 calc R U . . .
C140 C 0.0541(4) 0.0136(4) 0.0970(3) 0.0617(16) Uani 1 1 d . . . . .
H140 H 0.0028 0.0154 0.0751 0.074 Uiso 1 1 calc R U . . .
C141 C 0.0912(4) 0.0823(3) 0.1196(3) 0.0571(15) Uani 1 1 d . . . . .
H141 H 0.0642 0.1297 0.1143 0.068 Uiso 1 1 calc R U . . .
C142 C 0.1660(4) 0.0792(3) 0.1491(3) 0.0626(16) Uani 1 1 d . . . . .
H142 H 0.1908 0.1249 0.1645 0.075 Uiso 1 1 calc R U . . .
C143 C 0.5781(8) 0.9949(6) 0.5034(8) 0.134(5) Uani 1 1 d D . . . .
H143 H 0.6313 0.9919 0.5054 0.161 Uiso 1 1 calc R U . . .
C144 C 0.5244(12) 1.0116(6) 0.4571(6) 0.132(6) Uani 1 1 d D . . . .
H144 H 0.5415 1.0191 0.4277 0.159 Uiso 1 1 calc R U . . .
C145 C 0.4465(11) 1.0175(8) 0.4525(6) 0.145(5) Uani 1 1 d D . . . .
H145 H 0.4105 1.0296 0.4207 0.174 Uiso 1 1 calc R U . . .

loop_
_atom_site_aniso_label
_atom_site_aniso_U_11
_atom_site_aniso_U_22
_atom_site_aniso_U_33
_atom_site_aniso_U_23
_atom_site_aniso_U_13
_atom_site_aniso_U_12
Dy1 0.280(14) 0.209(12) 0.062(4) 0.019(5) 0.052(5) -0.157(10)
Dy2 0.165(7) 0.170(7) 0.061(3) 0.023(3) 0.083(4) 0.087(5)
Dy3 0.189(8) 0.117(5) 0.089(4) -0.083(4) -0.023(4) 0.042(5)
Dy4 0.096(5) 0.177(8) 0.092(4) 0.012(4) -0.045(4) -0.099(5)
Dy5 0.0116(13) 0.209(10) 0.191(5) 0.042(5) 0.0057(17) 0.011(2)
Dy6 0.0333(8) 0.0691(15) 0.0712(12) 0.0031(7) -0.0139(5) 0.0259(6)
Dy7 0.288(12) 0.091(4) 0.100(4) 0.035(3) -0.049(5) 0.091(6)
Dy8 0.107(7) 0.127(9) 0.031(2) -0.047(3) -0.007(3) 0.057(6)
Dy9 0.155(9) 0.054(2) 0.084(3) -0.0227(19) -0.060(4) -0.027(3)
Dy10 0.0277(14) 0.131(9) 0.0685(17) -0.006(2) -0.0083(10) -0.031(3)
Dy11 0.0196(13) 0.108(6) 0.0643(16) -0.0108(19) -0.0073(9) 0.017(2)
Dy12 0.065(6) 0.077(6) 0.056(3) 0.004(3) -0.018(3) 0.050(5)
Dy13 0.128(13) 0.057(7) 0.065(6) 0.049(5) -0.023(7) -0.018(7)
Dy14 0.229(11) 0.162(9) 0.084(5) -0.036(5) 0.126(6) -0.061(8)
Dy15 0.053(3) 0.140(5) 0.278(16) -0.017(6) 0.097(6) -0.007(3)
C1 0.144(10) 0.185(12) 0.091(7) 0.079(8) -0.048(7) 0.019(10)
C2 0.128(9) 0.154(10) 0.141(10) -0.001(9) -0.063(8) 0.099(9)
C3 0.046(5) 0.201(12) 0.118(8) 0.017(9) -0.033(5) 0.015(7)
C4 0.155(11) 0.192(14) 0.160(12) -0.008(10) -0.123(9) -0.036(10)
C5 0.120(8) 0.137(8) 0.031(4) -0.005(4) -0.040(4) 0.017(7)
C6 0.249(15) 0.244(15) 0.017(3) -0.031(6) -0.008(7) -0.009(13)
C7 0.225(14) 0.230(14) 0.029(4) 0.012(6) 0.050(7) 0.001(12)
C8 0.222(12) 0.123(8) 0.059(5) 0.063(5) 0.072(7) 0.058(9)
C9 0.159(10) 0.128(9) 0.078(6) 0.078(6) -0.029(6) -0.012(8)
C10 0.127(7) 0.055(4) 0.080(5) 0.044(4) 0.009(5) 0.023(5)
C11 0.111(8) 0.058(5) 0.196(11) 0.045(7) -0.001(8) 0.050(5)
C12 0.107(8) 0.137(10) 0.177(11) 0.035(9) 0.010(8) 0.093(8)
C13 0.128(10) 0.181(12) 0.229(14) 0.082(11) 0.092(10) 0.130(9)
C14 0.040(5) 0.229(14) 0.235(14) -0.037(12) 0.036(7) 0.044(7)
C15 0.026(4) 0.268(16) 0.269(17) -0.006(14) -0.003(8) -0.008(8)
C16 0.049(5) 0.214(13) 0.171(11) 0.027(10) 0.010(6) -0.066(7)
C17 0.110(8) 0.231(14) 0.139(10) -0.054(10) 0.001(8) -0.126(9)
C18 0.126(9) 0.130(9) 0.130(9) -0.039(8) -0.077(8) -0.045(8)
C19 0.160(11) 0.215(14) 0.134(10) -0.137(10) -0.011(9) -0.057(10)
C20 0.188(11) 0.125(8) 0.043(4) -0.050(5) -0.009(6) 0.044(8)
C21 0.240(14) 0.141(10) 0.149(10) -0.106(8) 0.132(10) -0.035(10)
C22 0.168(10) 0.175(11) 0.081(6) -0.026(7) 0.080(7) 0.057(9)
C23 0.146(9) 0.153(9) 0.054(5) 0.001(5) 0.072(6) 0.016(8)
C24 0.167(11) 0.163(10) 0.132(9) 0.052(8) 0.126(9) 0.018(9)
C25 0.185(11) 0.150(10) 0.109(8) 0.071(7) 0.091(8) -0.016(9)
C26 0.164(10) 0.095(7) 0.149(9) 0.054(7) 0.075(8) -0.052(7)
C27 0.143(8) 0.045(4) 0.125(8) 0.047(5) 0.060(7) 0.002(5)
C28 0.203(11) 0.019(3) 0.121(8) 0.016(4) -0.010(8) -0.024(5)
C29 0.212(12) 0.033(4) 0.155(9) 0.019(5) 0.093(9) 0.056(6)
C30 0.176(9) 0.097(7) 0.193(9) -0.061(7) 0.049(7) 0.061(6)
C31 0.127(8) 0.112(8) 0.167(10) -0.009(7) 0.074(8) 0.085(7)
C32 0.160(11) 0.196(12) 0.169(11) -0.026(10) 0.121(10) 0.074(10)
C33 0.086(7) 0.225(13) 0.177(11) 0.032(11) 0.103(8) 0.054(8)
C34 0.081(6) 0.212(12) 0.128(9) -0.023(9) 0.078(6) -0.053(8)
C35 0.120(10) 0.227(15) 0.263(16) 0.002(13) 0.119(11) -0.096(10)
C36 0.143(10) 0.117(8) 0.190(12) 0.009(8) 0.084(9) -0.093(8)
C37 0.131(9) 0.105(8) 0.172(11) 0.000(8) 0.015(8) -0.102(7)
C38 0.161(11) 0.064(6) 0.241(14) -0.057(8) 0.070(10) -0.076(7)
C39 0.152(9) 0.049(4) 0.074(5) -0.037(4) 0.010(5) -0.034(5)
C40 0.197(12) 0.087(7) 0.154(10) -0.090(7) 0.029(9) 0.032(8)
C41 0.184(12) 0.097(8) 0.244(14) -0.089(9) 0.053(11) 0.064(8)
C42 0.117(8) 0.098(7) 0.146(9) -0.004(6) 0.063(7) 0.073(6)
C43 0.148(10) 0.200(12) 0.160(11) -0.032(9) 0.104(9) 0.082(9)
C44 0.080(7) 0.204(12) 0.168(11) 0.029(10) 0.094(7) 0.041(7)
C63 0.122(9) 0.188(12) 0.231(14) 0.095(11) 0.092(9) 0.126(9)
C64 0.050(5) 0.208(13) 0.218(13) -0.022(12) 0.042(7) 0.038(7)
C45 0.098(7) 0.216(12) 0.125(8) -0.025(8) 0.093(7) -0.053(8)
C46 0.131(10) 0.226(14) 0.247(15) -0.016(12) 0.127(10) -0.102(10)
C47 0.127(9) 0.099(7) 0.175(10) 0.004(7) 0.082(8) -0.072(7)
C48 0.122(9) 0.087(7) 0.198(12) 0.007(8) 0.000(8) -0.085(7)
C66 0.040(4) 0.192(12) 0.181(11) 0.032(10) 0.005(6) -0.051(6)
C67 0.097(8) 0.199(13) 0.152(10) -0.058(10) 0.009(7) -0.103(8)
C49 0.172(11) 0.045(5) 0.248(14) -0.052(7) 0.085(11) -0.063(6)
C50 0.156(8) 0.038(3) 0.070(5) -0.029(3) 0.025(5) -0.031(4)
C51 0.199(12) 0.075(6) 0.148(10) -0.077(6) 0.041(9) 0.029(7)
C52 0.255(14) 0.138(10) 0.141(10) -0.100(8) 0.138(10) -0.050(10)
C69 0.170(11) 0.186(12) 0.123(9) -0.117(9) -0.008(8) -0.059(10)
C70 0.212(12) 0.104(7) 0.038(4) -0.041(4) -0.014(6) 0.038(8)
C53 0.178(11) 0.200(12) 0.074(6) -0.028(7) 0.085(7) 0.056(10)
C54 0.136(8) 0.162(10) 0.060(5) 0.004(6) 0.072(6) 0.001(8)
C55 0.155(10) 0.180(11) 0.136(9) 0.048(9) 0.123(8) 0.000(9)
C56 0.192(12) 0.161(11) 0.118(9) 0.071(8) 0.089(9) -0.037(9)
C72 0.215(13) 0.209(13) 0.032(4) 0.010(6) 0.049(7) -0.005(11)
C73 0.234(13) 0.126(8) 0.052(5) 0.052(5) 0.075(7) 0.048(9)
C57 0.184(11) 0.107(8) 0.150(10) 0.048(7) 0.075(9) -0.075(8)
C58 0.166(10) 0.045(4) 0.139(8) 0.039(5) 0.072(8) -0.013(5)
C59 0.198(11) 0.018(3) 0.127(8) 0.002(4) 0.008(8) -0.036(5)
C60 0.194(11) 0.026(3) 0.164(10) 0.006(5) 0.097(9) 0.034(5)
C61 0.119(8) 0.042(4) 0.179(10) 0.036(6) -0.001(8) 0.036(5)
C74 0.164(9) 0.043(4) 0.085(6) 0.043(4) 0.014(6) 0.015(5)
C62 0.118(8) 0.126(9) 0.171(11) 0.050(8) 0.005(8) 0.088(7)
C65 0.034(4) 0.225(14) 0.236(15) -0.004(12) 0.008(7) 0.000(7)
C68 0.111(6) 0.098(6) 0.109(6) -0.026(5) -0.056(5) -0.042(5)
C71 0.248(14) 0.218(14) 0.023(4) -0.027(6) -0.023(7) -0.002(12)
C75 0.189(11) 0.088(6) 0.068(5) 0.060(5) -0.030(6) -0.021(7)
C76 0.114(8) 0.160(10) 0.087(6) 0.080(7) -0.047(6) -0.007(8)
C77 0.131(9) 0.133(9) 0.124(9) 0.008(8) -0.055(7) 0.073(8)
C78 0.040(4) 0.185(11) 0.121(8) 0.030(8) -0.025(5) 0.005(6)
C79 0.165(11) 0.169(12) 0.154(11) 0.006(9) -0.129(9) -0.051(10)
C80 0.111(7) 0.108(7) 0.033(3) 0.006(4) -0.038(4) 0.010(5)
Ni1 0.0154(2) 0.0355(3) 0.0178(2) 0.00061(19) 0.00570(17) 0.00183(19)
N1 0.0190(15) 0.040(2) 0.0214(15) 0.0044(14) 0.0066(12) 0.0037(14)
N2 0.0199(15) 0.0338(18) 0.0211(15) 0.0050(13) 0.0062(12) 0.0023(13)
N3 0.0162(14) 0.0339(18) 0.0233(15) -0.0034(13) 0.0063(12) -0.0010(13)
N4 0.0183(15) 0.043(2) 0.0188(15) -0.0033(14) 0.0055(12) 0.0031(14)
C101 0.0205(18) 0.051(3) 0.0218(18) 0.0074(18) 0.0079(15) 0.0014(17)
C102 0.026(2) 0.053(3) 0.029(2) 0.0136(19) 0.0102(17) 0.0017(19)
C103 0.028(2) 0.050(3) 0.035(2) 0.017(2) 0.0112(18) 0.0010(19)
C104 0.0224(18) 0.045(2) 0.0232(19) 0.0102(17) 0.0072(15) 0.0022(17)
C105 0.027(2) 0.032(2) 0.032(2) 0.0103(17) 0.0099(16) 0.0047(16)
C106 0.0214(18) 0.035(2) 0.0257(19) 0.0071(16) 0.0067(15) 0.0051(16)
C107 0.027(2) 0.036(2) 0.032(2) 0.0076(17) 0.0095(17) 0.0102(17)
C108 0.0245(19) 0.037(2) 0.0269(19) 0.0044(17) 0.0090(15) 0.0078(16)
C109 0.0178(17) 0.037(2) 0.0182(16) 0.0023(15) 0.0051(13) 0.0053(15)
C110 0.0184(17) 0.039(2) 0.0239(18) -0.0002(16) 0.0094(14) 0.0007(15)
C111 0.0184(17) 0.038(2) 0.0227(18) -0.0032(16) 0.0074(14) -0.0028(15)
C112 0.0226(19) 0.037(2) 0.035(2) -0.0045(18) 0.0100(16) -0.0073(17)
C113 0.0243(19) 0.034(2) 0.040(2) -0.0044(18) 0.0099(17) -0.0066(17)
C114 0.0207(18) 0.036(2) 0.029(2) -0.0069(17) 0.0058(15) -0.0033(16)
C115 0.0260(19) 0.034(2) 0.032(2) -0.0089(17) 0.0073(16) -0.0007(17)
C116 0.0235(19) 0.038(2) 0.0230(18) -0.0100(16) 0.0047(15) 0.0010(16)
C117 0.027(2) 0.044(3) 0.027(2) -0.0109(18) 0.0067(16) 0.0055(18)
C118 0.025(2) 0.051(3) 0.025(2) -0.0091(18) 0.0090(16) 0.0049(18)
C119 0.0204(18) 0.050(3) 0.0186(17) -0.0047(17) 0.0076(14) 0.0024(17)
C120 0.0216(18) 0.056(3) 0.0231(19) 0.0014(18) 0.0113(15) 0.0058(18)
C121 0.035(3) 0.068(4) 0.052(3) 0.022(3) 0.024(2) 0.002(2)
C122 0.025(3) 0.161(9) 0.084(5) 0.026(5) 0.019(3) -0.002(4)
C123 0.043(3) 0.047(3) 0.069(4) 0.021(3) 0.028(3) 0.000(2)
C124 0.075(5) 0.044(4) 0.134(8) 0.001(4) 0.018(5) -0.017(3)
C125 0.039(2) 0.034(2) 0.057(3) 0.010(2) 0.022(2) 0.012(2)
C126 0.061(4) 0.036(3) 0.081(4) -0.008(3) 0.017(3) 0.002(3)
C127 0.032(2) 0.037(2) 0.043(2) 0.0037(19) 0.0192(19) 0.0105(18)
C128 0.050(3) 0.049(3) 0.042(3) 0.000(2) 0.026(2) 0.009(2)
C129 0.030(2) 0.040(3) 0.051(3) -0.004(2) 0.022(2) -0.0091(19)
C130 0.048(3) 0.058(3) 0.047(3) -0.001(2) 0.027(2) -0.010(2)
C131 0.041(3) 0.035(3) 0.072(4) -0.009(2) 0.027(3) -0.010(2)
C132 0.064(4) 0.041(3) 0.093(5) 0.017(3) 0.017(4) 0.000(3)
C133 0.042(3) 0.043(3) 0.053(3) -0.016(2) 0.021(2) 0.004(2)
C134 0.057(4) 0.054(4) 0.080(5) 0.002(3) 0.009(3) 0.016(3)
C135 0.035(2) 0.056(3) 0.048(3) -0.013(2) 0.024(2) 0.005(2)
C136 0.025(3) 0.131(7) 0.078(5) -0.011(4) 0.021(3) 0.001(3)
S1 0.131(2) 0.0635(13) 0.126(2) 0.0170(13) 0.0579(17) 0.0192(13)
S2 0.127(2) 0.0701(14) 0.139(2) -0.0151(14) 0.0443(18) -0.0231(14)
C146 0.058(4) 0.077(5) 0.080(5) 0.006(4) 0.025(4) 0.001(3)
C137 0.067(4) 0.049(3) 0.065(4) 0.000(3) 0.008(3) -0.001(3)
C138 0.070(4) 0.034(3) 0.093(5) 0.001(3) 0.027(4) 0.008(3)
C139 0.053(3) 0.045(3) 0.099(5) -0.032(3) 0.039(3) -0.015(3)
C140 0.046(3) 0.065(4) 0.080(4) -0.006(3) 0.028(3) -0.004(3)
C141 0.060(4) 0.038(3) 0.084(4) 0.011(3) 0.038(3) 0.009(3)
C142 0.078(4) 0.035(3) 0.071(4) -0.009(3) 0.016(3) -0.006(3)
C143 0.142(11) 0.068(6) 0.223(17) 0.012(8) 0.102(13) -0.007(7)
C144 0.222(17) 0.070(6) 0.152(12) 0.013(7) 0.130(13) 0.010(8)
C145 0.178(16) 0.116(10) 0.144(13) 0.016(9) 0.052(11) 0.003(10)

loop_
_atom_type_symbol
_atom_type_description
_atom_type_scat_dispersion_real
_atom_type_scat_dispersion_imag
_atom_type_scat_source
C C 0.0033 0.0016 'International Tables Vol C Tables 4.2.6.8 and 6.1.1.4'
H H 0.0000 0.0000 'International Tables Vol C Tables 4.2.6.8 and 6.1.1.4'
N N 0.0061 0.0033 'International Tables Vol C Tables 4.2.6.8 and 6.1.1.4'
S S 0.1246 0.1234 'International Tables Vol C Tables 4.2.6.8 and 6.1.1.4'
Ni Ni 0.3393 1.1124 'International Tables Vol C Tables 4.2.6.8 and 6.1.1.4'
Dy Dy -0.1892 4.4098 'International Tables Vol C Tables 4.2.6.8 and 6.1.1.4'

loop_
_geom_angle_atom_site_label_1
_geom_angle_atom_site_label_2
_geom_angle_atom_site_label_3
_geom_angle
_geom_angle_site_symmetry_1
_geom_angle_site_symmetry_3
_geom_angle_publ_flag
Dy2 Dy1 Dy7 116.1(6) . . ?
Dy2 Dy1 Dy15 56.3(7) . . ?
Dy7 Dy1 Dy15 117.9(4) . . ?
Dy2 Dy1 Dy3 29.8(4) . . ?
Dy7 Dy1 Dy3 87.1(5) . . ?
Dy15 Dy1 Dy3 74.9(5) . . ?
Dy2 Dy1 C56 119.4(9) . . ?
Dy7 Dy1 C56 119.4(10) . . ?
Dy15 Dy1 C56 111.9(7) . . ?
Dy3 Dy1 C56 139.2(7) . . ?
Dy2 Dy1 C73 115.5(6) . . ?
Dy7 Dy1 C73 96.6(8) . . ?
Dy15 Dy1 C73 144.9(8) . . ?
Dy3 Dy1 C73 115.5(5) . . ?
C56 Dy1 C73 37.73(18) . . ?
Dy2 Dy1 C55 84.7(9) . . ?
Dy7 Dy1 C55 154.9(8) . . ?
Dy15 Dy1 C55 84.8(7) . . ?
Dy3 Dy1 C55 110.6(8) . . ?
C56 Dy1 C55 36.2(2) . . ?
C73 Dy1 C55 60.2(3) . . ?
Dy2 Dy1 C72 80.5(6) . . ?
Dy7 Dy1 C72 109.9(7) . . ?
Dy15 Dy1 C72 125.4(9) . . ?
Dy3 Dy1 C72 83.1(4) . . ?
C56 Dy1 C72 59.7(3) . . ?
C73 Dy1 C72 35.28(17) . . ?
C55 Dy1 C72 57.4(3) . . ?
Dy2 Dy1 C57 140.3(11) . . ?
Dy7 Dy1 C57 103.3(9) . . ?
Dy15 Dy1 C57 101.3(5) . . ?
Dy3 Dy1 C57 169.5(9) . . ?
C56 Dy1 C57 32.8(3) . . ?
C73 Dy1 C57 62.1(4) . . ?
C55 Dy1 C57 59.0(3) . . ?
C72 Dy1 C57 91.4(3) . . ?
Dy2 Dy1 C54 63.4(6) . . ?
Dy7 Dy1 C54 142.5(6) . . ?
Dy15 Dy1 C54 93.5(8) . . ?
Dy3 Dy1 C54 81.7(6) . . ?
C56 Dy1 C54 58.3(3) . . ?
C73 Dy1 C54 57.8(3) . . ?
C55 Dy1 C54 33.7(2) . . ?
C72 Dy1 C54 33.40(19) . . ?
C57 Dy1 C54 88.8(4) . . ?
Dy2 Dy1 Dy6 96.4(5) . . ?
Dy7 Dy1 Dy6 19.7(3) . . ?
Dy15 Dy1 Dy6 107.8(3) . . ?
Dy3 Dy1 Dy6 67.6(4) . . ?
C56 Dy1 Dy6 136.8(9) . . ?
C73 Dy1 Dy6 107.0(7) . . ?
C55 Dy1 Dy6 165.7(5) . . ?
C72 Dy1 Dy6 108.7(5) . . ?
C57 Dy1 Dy6 122.8(8) . . ?
C54 Dy1 Dy6 135.5(4) . . ?
Dy2 Dy1 C75 133.6(6) . . ?
Dy7 Dy1 C75 64.6(6) . . ?
Dy15 Dy1 C75 168.9(5) . . ?
Dy3 Dy1 C75 116.2(5) . . ?
C56 Dy1 C75 60.3(4) . . ?
C73 Dy1 C75 32.5(3) . . ?
C55 Dy1 C75 91.1(3) . . ?
C72 Dy1 C75 59.2(3) . . ?
C57 Dy1 C75 67.8(5) . . ?
C54 Dy1 C75 88.7(3) . . ?
Dy6 Dy1 C75 77.8(6) . . ?
Dy3 Dy2 Dy1 111.7(8) . . ?
Dy3 Dy2 Dy15 123.9(6) . . ?
Dy1 Dy2 Dy15 78.5(8) . . ?
Dy3 Dy2 C53 108.6(10) . . ?
Dy1 Dy2 C53 118.2(6) . . ?
Dy15 Dy2 C53 113.6(6) . . ?
Dy3 Dy2 C54 123.9(9) . . ?
Dy1 Dy2 C54 81.8(5) . . ?
Dy15 Dy2 C54 112.0(7) . . ?
C53 Dy2 C54 36.6(3) . . ?
Dy3 Dy2 C52 72.0(8) . . ?
Dy1 Dy2 C52 133.5(5) . . ?
Dy15 Dy2 C52 140.1(4) . . ?
C53 Dy2 C52 36.6(3) . . ?
C54 Dy2 C52 62.1(3) . . ?
Dy3 Dy2 C32 119.8(8) . . ?
Dy1 Dy2 C32 127.4(9) . . ?
Dy15 Dy2 C32 81.6(5) . . ?
C53 Dy2 C32 35.3(3) . . ?
C54 Dy2 C32 61.7(4) . . ?
C52 Dy2 C32 60.4(4) . . ?
Dy3 Dy2 Dy11 99.1(5) . . ?
Dy1 Dy2 Dy11 92.4(6) . . ?
Dy15 Dy2 Dy11 25.4(4) . . ?
C53 Dy2 Dy11 124.9(5) . . ?
C54 Dy2 Dy11 135.8(6) . . ?
C52 Dy2 Dy11 133.8(4) . . ?
C32 Dy2 Dy11 89.6(4) . . ?
Dy3 Dy2 C72 101.0(8) . . ?
Dy1 Dy2 C72 66.4(4) . . ?
Dy15 Dy2 C72 130.9(7) . . ?
C53 Dy2 C72 61.4(3) . . ?
C54 Dy2 C72 32.91(16) . . ?
C52 Dy2 C72 67.5(3) . . ?
C32 Dy2 C72 93.1(4) . . ?
Dy11 Dy2 C72 155.0(7) . . ?
Dy3 Dy2 Dy10 109.6(5) . . ?
Dy1 Dy2 Dy10 73.0(6) . . ?
Dy15 Dy2 Dy10 17.7(2) . . ?
C53 Dy2 Dy10 131.3(6) . . ?
C54 Dy2 Dy10 126.2(6) . . ?
C52 Dy2 Dy10 152.2(5) . . ?
C32 Dy2 Dy10 98.2(5) . . ?
Dy11 Dy2 Dy10 19.8(2) . . ?
C72 Dy2 Dy10 135.8(6) . . ?
Dy3 Dy2 C55 152.7(8) . . ?
Dy1 Dy2 C55 62.3(6) . . ?
Dy15 Dy2 C55 82.3(6) . . ?
C53 Dy2 C55 60.2(4) . . ?
C54 Dy2 C55 32.33(19) . . ?
C52 Dy2 C55 92.9(3) . . ?
C32 Dy2 C55 67.0(4) . . ?
Dy11 Dy2 C55 107.6(6) . . ?
C72 Dy2 C55 51.7(2) . . ?
Dy10 Dy2 C55 94.5(5) . . ?
Dy3 Dy2 Dy12 80.3(6) . . ?
Dy1 Dy2 Dy12 103.0(5) . . ?
Dy15 Dy2 Dy12 44.6(6) . . ?
C53 Dy2 Dy12 128.8(4) . . ?
C54 Dy2 Dy12 152.3(6) . . ?
C52 Dy2 Dy12 122.8(5) . . ?
C32 Dy2 Dy12 95.7(4) . . ?
Dy11 Dy2 Dy12 19.2(3) . . ?
C72 Dy2 Dy12 169.0(4) . . ?
Dy10 Dy2 Dy12 36.0(4) . . ?
C55 Dy2 Dy12 126.7(7) . . ?
Dy2 Dy3 Dy4 127.0(6) . . ?
Dy2 Dy3 Dy1 38.5(6) . . ?
Dy4 Dy3 Dy1 90.7(6) . . ?
Dy2 Dy3 C52 78.7(9) . . ?
Dy4 Dy3 C52 144.6(5) . . ?
Dy1 Dy3 C52 104.1(7) . . ?
Dy2 Dy3 C70 96.3(10) . . ?
Dy4 Dy3 C70 109.9(5) . . ?
Dy1 Dy3 C70 100.2(6) . . ?
C52 Dy3 C70 36.50(17) . . ?
Dy2 Dy3 C51 101.0(9) . . ?
Dy4 Dy3 C51 131.9(8) . . ?
Dy1 Dy3 C51 136.0(9) . . ?
C52 Dy3 C51 36.06(16) . . ?
C70 Dy3 C51 60.0(2) . . ?
Dy2 Dy3 C69 132.2(10) . . ?
Dy4 Dy3 C69 85.4(6) . . ?
Dy1 Dy3 C69 127.8(5) . . ?
C52 Dy3 C69 60.0(2) . . ?
C70 Dy3 C69 35.93(15) . . ?
C51 Dy3 C69 59.2(2) . . ?
Dy2 Dy3 C50 135.5(9) . . ?
Dy4 Dy3 C50 97.2(7) . . ?
Dy1 Dy3 C50 159.6(5) . . ?
C52 Dy3 C50 59.5(2) . . ?
C70 Dy3 C50 59.4(2) . . ?
C51 Dy3 C50 35.30(15) . . ?
C69 Dy3 C50 35.23(17) . . ?
Dy2 Dy3 Dy5 115.3(6) . . ?
Dy4 Dy3 Dy5 11.8(4) . . ?
Dy1 Dy3 Dy5 79.6(6) . . ?
C52 Dy3 Dy5 151.9(5) . . ?
C70 Dy3 Dy5 115.5(5) . . ?
C51 Dy3 Dy5 143.6(8) . . ?
C69 Dy3 Dy5 95.3(6) . . ?
C50 Dy3 Dy5 109.0(7) . . ?
Dy2 Dy3 Dy15 33.8(5) . . ?
Dy4 Dy3 Dy15 109.6(3) . . ?
Dy1 Dy3 Dy15 49.7(5) . . ?
C52 Dy3 Dy15 104.4(7) . . ?
C70 Dy3 Dy15 129.6(8) . . ?
C51 Dy3 Dy15 110.5(5) . . ?
C69 Dy3 Dy15 164.2(7) . . ?
C50 Dy3 Dy15 141.5(4) . . ?
Dy5 Dy3 Dy15 99.0(3) . . ?
Dy2 Dy3 Dy6 100.6(5) . . ?
Dy4 Dy3 Dy6 27.3(3) . . ?
Dy1 Dy3 Dy6 63.4(5) . . ?
C52 Dy3 Dy6 145.9(4) . . ?
C70 Dy3 Dy6 111.3(4) . . ?
C51 Dy3 Dy6 157.5(7) . . ?
C69 Dy3 Dy6 101.0(4) . . ?
C50 Dy3 Dy6 122.3(6) . . ?
Dy5 Dy3 Dy6 17.0(3) . . ?
Dy15 Dy3 Dy6 91.1(2) . . ?
Dy2 Dy3 C71 82.0(8) . . ?
Dy4 Dy3 C71 96.8(5) . . ?
Dy1 Dy3 C71 71.4(5) . . ?
C52 Dy3 C71 59.6(4) . . ?
C70 Dy3 C71 31.7(3) . . ?
C51 Dy3 C71 90.5(4) . . ?
C69 Dy3 C71 57.5(3) . . ?
C50 Dy3 C71 88.9(3) . . ?
Dy5 Dy3 C71 96.8(4) . . ?
Dy15 Dy3 C71 113.9(7) . . ?
Dy6 Dy3 C71 86.4(3) . . ?
Dy5 Dy4 Dy6 27.6(11) . . ?
Dy5 Dy4 Dy3 132.0(12) . . ?
Dy6 Dy4 Dy3 111.8(6) . . ?
Dy5 Dy4 Dy7 50.5(12) . . ?
Dy6 Dy4 Dy7 25.7(4) . . ?
Dy3 Dy4 Dy7 86.1(6) . . ?
Dy5 Dy4 C67 122.1(14) . . ?
Dy6 Dy4 C67 131.1(8) . . ?
Dy3 Dy4 C67 105.1(7) . . ?
Dy7 Dy4 C67 145.1(6) . . ?
Dy5 Dy4 C66 85.8(14) . . ?
Dy6 Dy4 C66 101.6(8) . . ?
Dy3 Dy4 C66 141.9(7) . . ?
Dy7 Dy4 C66 125.3(8) . . ?
C67 Dy4 C66 36.8(2) . . ?
Dy5 Dy4 C68 131.8(13) . . ?
Dy6 Dy4 C68 120.4(6) . . ?
Dy3 Dy4 C68 82.8(6) . . ?
Dy7 Dy4 C68 118.2(5) . . ?
C67 Dy4 C68 35.0(3) . . ?
C66 Dy4 C68 64.2(4) . . ?
Dy5 Dy4 C79 102.9(14) . . ?
Dy6 Dy4 C79 86.9(5) . . ?
Dy3 Dy4 C79 92.8(5) . . ?
Dy7 Dy4 C79 87.2(4) . . ?
C67 Dy4 C79 59.8(3) . . ?
C66 Dy4 C79 70.6(4) . . ?
C68 Dy4 C79 33.6(3) . . ?
Dy5 Dy4 C65 61.3(12) . . ?
Dy6 Dy4 C65 69.7(7) . . ?
Dy3 Dy4 C65 152.9(5) . . ?
Dy7 Dy4 C65 92.0(7) . . ?
C67 Dy4 C65 63.0(4) . . ?
C66 Dy4 C65 33.5(3) . . ?
C68 Dy4 C65 74.2(4) . . ?
C79 Dy4 C65 60.1(4) . . ?
Dy5 Dy4 Dy14 58.4(10) . . ?
Dy6 Dy4 Dy14 75.4(5) . . ?
Dy3 Dy4 Dy14 99.6(4) . . ?
Dy7 Dy4 Dy14 79.6(4) . . ?
C67 Dy4 Dy14 128.9(5) . . ?
C66 Dy4 Dy14 106.4(6) . . ?
C68 Dy4 Dy14 162.1(6) . . ?
C79 Dy4 Dy14 161.2(8) . . ?
C65 Dy4 Dy14 106.7(6) . . ?
Dy5 Dy4 C78 71.6(12) . . ?
Dy6 Dy4 C78 63.2(5) . . ?
Dy3 Dy4 C78 121.9(5) . . ?
Dy7 Dy4 C78 75.5(5) . . ?
C67 Dy4 C78 70.4(4) . . ?
C66 Dy4 C78 58.5(4) . . ?
C68 Dy4 C78 60.7(3) . . ?
C79 Dy4 C78 33.03(19) . . ?
C65 Dy4 C78 32.8(3) . . ?
Dy14 Dy4 C78 129.1(7) . . ?
Dy5 Dy4 C48 132.8(16) . . ?
Dy6 Dy4 C48 156.4(8) . . ?
Dy3 Dy4 C48 91.6(7) . . ?
Dy7 Dy4 C48 176.0(6) . . ?
C67 Dy4 C48 32.7(2) . . ?
C66 Dy4 C48 55.5(3) . . ?
C68 Dy4 C48 58.1(3) . . ?
C79 Dy4 C48 89.6(3) . . ?
C65 Dy4 C48 88.4(4) . . ?
Dy14 Dy4 C48 104.1(5) . . ?
C78 Dy4 C48 102.9(3) . . ?
Dy4 Dy5 Dy6 130.4(17) . . ?
Dy4 Dy5 Dy7 113.1(13) . . ?
Dy6 Dy5 Dy7 23.6(4) . . ?
Dy4 Dy5 C65 103.8(13) . . ?
Dy6 Dy5 C65 89.3(6) . . ?
Dy7 Dy5 C65 110.9(7) . . ?
Dy4 Dy5 Dy14 107.4(12) . . ?
Dy6 Dy5 Dy14 101.5(9) . . ?
Dy7 Dy5 Dy14 95.1(5) . . ?
C65 Dy5 Dy14 126.7(5) . . ?
Dy4 Dy5 C66 77.8(14) . . ?
Dy6 Dy5 C66 124.4(5) . . ?
Dy7 Dy5 C66 144.4(6) . . ?
C65 Dy5 C66 35.3(3) . . ?
Dy14 Dy5 C66 114.5(5) . . ?
Dy4 Dy5 Dy3 36.2(10) . . ?
Dy6 Dy5 Dy3 103.4(6) . . ?
Dy7 Dy5 Dy3 81.3(5) . . ?
C65 Dy5 Dy3 133.9(6) . . ?
Dy14 Dy5 Dy3 94.4(4) . . ?
C66 Dy5 Dy3 113.8(7) . . ?
Dy4 Dy5 C78 93.6(12) . . ?
Dy6 Dy5 C78 70.3(5) . . ?
Dy7 Dy5 C78 85.1(5) . . ?
C65 Dy5 C78 35.2(3) . . ?
Dy14 Dy5 C78 157.0(6) . . ?
C66 Dy5 C78 59.9(3) . . ?
Dy3 Dy5 C78 108.4(4) . . ?
Dy4 Dy5 C64 135.6(13) . . ?
Dy6 Dy5 C64 74.9(7) . . ?
Dy7 Dy5 C64 98.4(7) . . ?
C65 Dy5 C64 33.2(3) . . ?
Dy14 Dy5 C64 99.7(5) . . ?
C66 Dy5 C64 59.0(3) . . ?
Dy3 Dy5 C64 165.9(4) . . ?
C78 Dy5 C64 57.7(3) . . ?
Dy4 Dy5 C67 45.8(12) . . ?
Dy6 Dy5 C67 135.3(6) . . ?
Dy7 Dy5 C67 139.4(5) . . ?
C65 Dy5 C67 60.1(4) . . ?
Dy14 Dy5 C67 122.6(7) . . ?
C66 Dy5 C67 32.5(2) . . ?
Dy3 Dy5 C67 81.5(6) . . ?
C78 Dy5 C67 66.2(4) . . ?
C64 Dy5 C67 90.0(3) . . ?
Dy4 Dy5 C46 84.5(15) . . ?
Dy6 Dy5 C46 139.6(7) . . ?
Dy7 Dy5 C46 162.0(7) . . ?
C65 Dy5 C46 58.9(4) . . ?
Dy14 Dy5 C46 82.3(4) . . ?
C66 Dy5 C46 32.3(2) . . ?
Dy3 Dy5 C46 116.6(7) . . ?
C78 Dy5 C46 90.5(3) . . ?
C64 Dy5 C46 64.8(3) . . ?
C67 Dy5 C46 51.5(3) . . ?
Dy4 Dy5 Dy8 117.9(10) . . ?
Dy6 Dy5 Dy8 83.5(8) . . ?
Dy7 Dy5 Dy8 77.1(5) . . ?
C65 Dy5 Dy8 130.5(5) . . ?
Dy14 Dy5 Dy8 18.4(3) . . ?
C66 Dy5 Dy8 129.6(5) . . ?
Dy3 Dy5 Dy8 95.2(2) . . ?
C78 Dy5 Dy8 147.9(7) . . ?
C64 Dy5 Dy8 98.4(5) . . ?
C67 Dy5 Dy8 141.0(6) . . ?
C46 Dy5 Dy8 98.3(5) . . ?
Dy5 Dy6 Dy7 139.2(6) . . ?
Dy5 Dy6 Dy4 22.1(8) . . ?
Dy7 Dy6 Dy4 122.7(6) . . ?
Dy5 Dy6 C78 90.4(5) . . ?
Dy7 Dy6 C78 112.4(4) . . ?
Dy4 Dy6 C78 85.6(4) . . ?
Dy5 Dy6 C77 126.4(5) . . ?
Dy7 Dy6 C77 80.3(5) . . ?
Dy4 Dy6 C77 117.6(4) . . ?
C78 Dy6 C77 36.22(16) . . ?
Dy5 Dy6 C65 70.8(4) . . ?
Dy7 Dy6 C65 144.5(5) . . ?
Dy4 Dy6 C65 78.7(6) . . ?
C78 Dy6 C65 35.5(3) . . ?
C77 Dy6 C65 64.3(3) . . ?
Dy5 Dy6 C63 119.9(6) . . ?
Dy7 Dy6 C63 99.7(5) . . ?
Dy4 Dy6 C63 137.2(6) . . ?
C78 Dy6 C63 71.7(3) . . ?
C77 Dy6 C63 60.1(3) . . ?
C65 Dy6 C63 61.7(3) . . ?
Dy5 Dy6 C64 86.0(5) . . ?
Dy7 Dy6 C64 134.4(5) . . ?
Dy4 Dy6 C64 102.4(6) . . ?
C78 Dy6 C64 60.7(3) . . ?
C77 Dy6 C64 72.4(3) . . ?
C65 Dy6 C64 33.3(3) . . ?
C63 Dy6 C64 34.86(17) . . ?
Dy5 Dy6 C62 146.6(4) . . ?
Dy7 Dy6 C62 73.5(5) . . ?
Dy4 Dy6 C62 149.8(4) . . ?
C78 Dy6 C62 64.1(3) . . ?
C77 Dy6 C62 34.8(3) . . ?
C65 Dy6 C62 76.0(4) . . ?
C63 Dy6 C62 34.1(3) . . ?
C64 Dy6 C62 63.1(3) . . ?
Dy5 Dy6 Dy14 60.5(7) . . ?
Dy7 Dy6 Dy14 103.7(4) . . ?
Dy4 Dy6 Dy14 74.4(4) . . ?
C78 Dy6 Dy14 143.9(4) . . ?
C77 Dy6 Dy14 163.2(3) . . ?
C65 Dy6 Dy14 109.7(4) . . ?
C63 Dy6 Dy14 103.1(3) . . ?
C64 Dy6 Dy14 94.1(3) . . ?
C62 Dy6 Dy14 130.1(4) . . ?
Dy5 Dy6 Dy1 106.5(5) . . ?
Dy7 Dy6 Dy1 33.2(5) . . ?
Dy4 Dy6 Dy1 89.7(6) . . ?
C78 Dy6 Dy1 118.2(3) . . ?
C77 Dy6 Dy1 99.5(4) . . ?
C65 Dy6 Dy1 151.2(4) . . ?
C63 Dy6 Dy1 132.9(4) . . ?
C64 Dy6 Dy1 167.5(4) . . ?
C62 Dy6 Dy1 104.7(5) . . ?
Dy14 Dy6 Dy1 92.0(3) . . ?
Dy5 Dy6 Dy3 59.6(6) . . ?
Dy7 Dy6 Dy3 81.8(5) . . ?
Dy4 Dy6 Dy3 40.9(6) . . ?
C78 Dy6 Dy3 103.1(3) . . ?
C77 Dy6 Dy3 115.6(3) . . ?
C65 Dy6 Dy3 114.4(4) . . ?
C63 Dy6 Dy3 174.8(3) . . ?
C64 Dy6 Dy3 143.0(4) . . ?
C62 Dy6 Dy3 143.6(4) . . ?
Dy14 Dy6 Dy3 81.2(3) . . ?
Dy1 Dy6 Dy3 48.9(5) . . ?
Dy6 Dy7 Dy1 127.1(5) . . ?
Dy6 Dy7 Dy5 17.1(3) . . ?
Dy1 Dy7 Dy5 110.3(5) . . ?
Dy6 Dy7 Dy4 31.6(4) . . ?
Dy1 Dy7 Dy4 95.7(6) . . ?
Dy5 Dy7 Dy4 16.4(4) . . ?
Dy6 Dy7 C62 79.7(8) . . ?
Dy1 Dy7 C62 147.5(7) . . ?
Dy5 Dy7 C62 96.6(8) . . ?
Dy4 Dy7 C62 107.6(9) . . ?
Dy6 Dy7 C61 112.6(8) . . ?
Dy1 Dy7 C61 120.0(9) . . ?
Dy5 Dy7 C61 129.6(9) . . ?
Dy4 Dy7 C61 142.9(9) . . ?
C62 Dy7 C61 36.0(3) . . ?
Dy6 Dy7 C77 72.9(7) . . ?
Dy1 Dy7 C77 127.6(5) . . ?
Dy5 Dy7 C77 85.6(7) . . ?
Dy4 Dy7 C77 88.5(6) . . ?
C62 Dy7 C77 34.7(3) . . ?
C61 Dy7 C77 62.9(3) . . ?
Dy6 Dy7 C76 97.4(7) . . ?
Dy1 Dy7 C76 93.3(6) . . ?
Dy5 Dy7 C76 103.3(6) . . ?
Dy4 Dy7 C76 97.2(5) . . ?
C62 Dy7 C76 62.1(4) . . ?
C61 Dy7 C76 73.0(3) . . ?
C77 Dy7 C76 34.60(18) . . ?
Dy6 Dy7 C74 142.0(8) . . ?
Dy1 Dy7 C74 86.7(8) . . ?
Dy5 Dy7 C74 157.4(7) . . ?
Dy4 Dy7 C74 156.9(4) . . ?
C62 Dy7 C74 63.1(3) . . ?
C61 Dy7 C74 35.55(17) . . ?
C77 Dy7 C74 72.1(3) . . ?
C76 Dy7 C74 59.6(3) . . ?
Dy6 Dy7 C75 130.2(7) . . ?
Dy1 Dy7 C75 74.5(7) . . ?
Dy5 Dy7 C75 134.9(6) . . ?
Dy4 Dy7 C75 125.1(4) . . ?
C62 Dy7 C75 73.6(4) . . ?
C61 Dy7 C75 62.8(3) . . ?
C77 Dy7 C75 61.2(3) . . ?
C76 Dy7 C75 32.9(2) . . ?
C74 Dy7 C75 33.8(3) . . ?
Dy6 Dy7 Dy3 75.0(4) . . ?
Dy1 Dy7 Dy3 52.6(5) . . ?
Dy5 Dy7 Dy3 58.8(5) . . ?
Dy4 Dy7 Dy3 43.3(5) . . ?
C62 Dy7 Dy3 143.1(7) . . ?
C61 Dy7 Dy3 166.1(5) . . ?
C77 Dy7 Dy3 110.8(4) . . ?
C76 Dy7 Dy3 94.9(3) . . ?
C74 Dy7 Dy3 132.1(7) . . ?
C75 Dy7 Dy3 103.3(5) . . ?
Dy6 Dy7 Dy2 98.7(4) . . ?
Dy1 Dy7 Dy2 28.5(4) . . ?
Dy5 Dy7 Dy2 81.9(4) . . ?
Dy4 Dy7 Dy2 67.3(5) . . ?
C62 Dy7 Dy2 159.4(4) . . ?
C61 Dy7 Dy2 148.2(8) . . ?
C77 Dy7 Dy2 125.1(4) . . ?
C76 Dy7 Dy2 98.1(4) . . ?
C74 Dy7 Dy2 113.4(7) . . ?
C75 Dy7 Dy2 92.8(5) . . ?
Dy3 Dy7 Dy2 24.5(3) . . ?
Dy14 Dy8 Dy9 136.7(8) . . ?
Dy14 Dy8 C21 123.6(12) . . ?
Dy9 Dy8 C21 98.8(8) . . ?
Dy14 Dy8 Dy13 57.5(11) . . ?
Dy9 Dy8 Dy13 82.2(8) . . ?
C21 Dy8 Dy13 148.3(6) . . ?
Dy14 Dy8 C20 128.6(12) . . ?
Dy9 Dy8 C20 80.1(6) . . ?
C21 Dy8 C20 36.0(3) . . ?
Dy13 Dy8 C20 114.9(6) . . ?
Dy14 Dy8 C22 88.9(12) . . ?
Dy9 Dy8 C22 134.3(8) . . ?
C21 Dy8 C22 36.2(3) . . ?
Dy13 Dy8 C22 137.7(11) . . ?
C20 Dy8 C22 64.4(4) . . ?
Dy14 Dy8 Dy10 107.1(8) . . ?
Dy9 Dy8 Dy10 30.4(4) . . ?
C21 Dy8 Dy10 125.1(8) . . ?
Dy13 Dy8 Dy10 51.9(8) . . ?
C20 Dy8 Dy10 96.4(6) . . ?
C22 Dy8 Dy10 160.5(6) . . ?
Dy14 Dy8 C6 97.9(11) . . ?
Dy9 Dy8 C6 92.3(5) . . ?
C21 Dy8 C6 64.4(4) . . ?
Dy13 Dy8 C6 83.9(6) . . ?
C20 Dy8 C6 35.6(3) . . ?
C22 Dy8 C6 75.5(4) . . ?
Dy10 Dy8 C6 90.9(4) . . ?
Dy14 Dy8 C23 64.4(10) . . ?
Dy9 Dy8 C23 150.0(5) . . ?
C21 Dy8 C23 60.6(4) . . ?
Dy13 Dy8 C23 104.1(9) . . ?
C20 Dy8 C23 70.6(4) . . ?
C22 Dy8 C23 33.8(3) . . ?
Dy10 Dy8 C23 146.0(5) . . ?
C6 Dy8 C23 59.9(4) . . ?
Dy14 Dy8 C7 69.8(11) . . ?
Dy9 Dy8 C7 122.1(5) . . ?
C21 Dy8 C7 72.2(5) . . ?
Dy13 Dy8 C7 80.5(7) . . ?
C20 Dy8 C7 59.1(4) . . ?
C22 Dy8 C7 62.8(4) . . ?
Dy10 Dy8 C7 111.6(4) . . ?
C6 Dy8 C7 31.2(3) . . ?
C23 Dy8 C7 34.6(3) . . ?
Dy14 Dy8 Dy12 69.2(9) . . ?
Dy9 Dy8 Dy12 69.8(5) . . ?
C21 Dy8 Dy12 147.8(5) . . ?
Dy13 Dy8 Dy12 12.4(6) . . ?
C20 Dy8 Dy12 111.9(4) . . ?
C22 Dy8 Dy12 148.9(8) . . ?
Dy10 Dy8 Dy12 39.5(5) . . ?
C6 Dy8 Dy12 85.5(4) . . ?
C23 Dy8 Dy12 115.1(7) . . ?
C7 Dy8 Dy12 88.3(5) . . ?
Dy14 Dy8 Dy11 87.8(8) . . ?
Dy9 Dy8 Dy11 50.3(4) . . ?
C21 Dy8 Dy11 139.8(6) . . ?
Dy13 Dy8 Dy11 32.0(7) . . ?
C20 Dy8 Dy11 105.9(5) . . ?
C22 Dy8 Dy11 163.6(5) . . ?
Dy10 Dy8 Dy11 19.9(2) . . ?
C6 Dy8 Dy11 89.0(4) . . ?
C23 Dy8 Dy11 132.2(6) . . ?
C7 Dy8 Dy11 101.0(4) . . ?
Dy12 Dy8 Dy11 19.6(3) . . ?
Dy10 Dy9 Dy8 118.4(5) . . ?
Dy10 Dy9 Dy11 20.3(3) . . ?
Dy8 Dy9 Dy11 98.1(5) . . ?
Dy10 Dy9 Dy14 102.5(5) . . ?
Dy8 Dy9 Dy14 16.5(3) . . ?
Dy11 Dy9 Dy14 82.4(4) . . ?
Dy10 Dy9 C19 116.1(6) . . ?
Dy8 Dy9 C19 100.8(7) . . ?
Dy11 Dy9 C19 123.7(5) . . ?
Dy14 Dy9 C19 113.9(6) . . ?
Dy10 Dy9 C18 79.9(5) . . ?
Dy8 Dy9 C18 126.8(5) . . ?
Dy11 Dy9 C18 91.4(4) . . ?
Dy14 Dy9 C18 132.2(5) . . ?
C19 Dy9 C18 36.8(3) . . ?
Dy10 Dy9 Dy15 21.7(4) . . ?
Dy8 Dy9 Dy15 116.0(4) . . ?
Dy11 Dy9 Dy15 29.9(4) . . ?
Dy14 Dy9 Dy15 99.6(3) . . ?
C19 Dy9 Dy15 134.3(6) . . ?
C18 Dy9 Dy15 97.6(5) . . ?
Dy10 Dy9 C39 135.7(6) . . ?
Dy8 Dy9 C39 103.9(7) . . ?
Dy11 Dy9 C39 153.6(5) . . ?
Dy14 Dy9 C39 120.4(6) . . ?
C19 Dy9 C39 37.9(3) . . ?
C18 Dy9 C39 63.8(4) . . ?
Dy15 Dy9 C39 138.7(5) . . ?
Dy10 Dy9 Dy12 41.2(5) . . ?
Dy8 Dy9 Dy12 77.3(5) . . ?
Dy11 Dy9 Dy12 21.0(3) . . ?
Dy14 Dy9 Dy12 61.9(5) . . ?
C19 Dy9 Dy12 125.5(4) . . ?
C18 Dy9 Dy12 101.9(5) . . ?
Dy15 Dy9 Dy12 47.1(5) . . ?
C39 Dy9 Dy12 163.4(3) . . ?
Dy10 Dy9 C20 127.7(4) . . ?
Dy8 Dy9 C20 66.0(5) . . ?
Dy11 Dy9 C20 121.0(4) . . ?
Dy14 Dy9 C20 78.5(5) . . ?
C19 Dy9 C20 35.4(3) . . ?
C18 Dy9 C20 64.4(4) . . ?
Dy15 Dy9 C20 148.9(5) . . ?
C39 Dy9 C20 58.2(4) . . ?
Dy12 Dy9 C20 109.1(4) . . ?
Dy10 Dy9 Dy13 54.4(9) . . ?
Dy8 Dy9 Dy13 64.2(9) . . ?
Dy11 Dy9 Dy13 34.1(8) . . ?
Dy14 Dy9 Dy13 48.9(9) . . ?
C19 Dy9 Dy13 124.7(6) . . ?
C18 Dy9 Dy13 108.6(7) . . ?
Dy15 Dy9 Dy13 58.7(8) . . ?
C39 Dy9 Dy13 159.5(7) . . ?
Dy12 Dy9 Dy13 13.2(7) . . ?
C20 Dy9 Dy13 101.4(7) . . ?
Dy10 Dy9 C17 67.2(5) . . ?
Dy8 Dy9 C17 158.6(5) . . ?
Dy11 Dy9 C17 85.6(5) . . ?
Dy14 Dy9 C17 159.8(5) . . ?
C19 Dy9 C17 60.6(4) . . ?
C18 Dy9 C17 31.8(3) . . ?
Dy15 Dy9 C17 77.1(5) . . ?
C39 Dy9 C17 68.6(4) . . ?
Dy12 Dy9 C17 104.1(6) . . ?
C20 Dy9 C17 93.9(4) . . ?
Dy13 Dy9 C17 115.9(9) . . ?
Dy11 Dy10 Dy15 66.7(10) . . ?
Dy11 Dy10 Dy9 128.3(6) . . ?
Dy15 Dy10 Dy9 132.5(8) . . ?
Dy11 Dy10 Dy12 22.6(3) . . ?
Dy15 Dy10 Dy12 82.6(9) . . ?
Dy9 Dy10 Dy12 105.8(5) . . ?
Dy11 Dy10 Dy13 35.8(9) . . ?
Dy15 Dy10 Dy13 91.3(11) . . ?
Dy9 Dy10 Dy13 92.6(10) . . ?
Dy12 Dy10 Dy13 13.3(9) . . ?
Dy11 Dy10 C15 81.5(9) . . ?
Dy15 Dy10 C15 77.3(7) . . ?
Dy9 Dy10 C15 141.9(6) . . ?
Dy12 Dy10 C15 100.6(8) . . ?
Dy13 Dy10 C15 112.5(12) . . ?
Dy11 Dy10 C16 114.3(10) . . ?
Dy15 Dy10 C16 80.7(5) . . ?
Dy9 Dy10 C16 116.0(7) . . ?
Dy12 Dy10 C16 135.3(8) . . ?
Dy13 Dy10 C16 147.6(13) . . ?
C15 Dy10 C16 35.1(3) . . ?
Dy11 Dy10 C3 73.2(7) . . ?
Dy15 Dy10 C3 105.5(10) . . ?
Dy9 Dy10 C3 121.8(4) . . ?
Dy12 Dy10 C3 82.5(6) . . ?
Dy13 Dy10 C3 89.8(9) . . ?
C15 Dy10 C3 36.0(3) . . ?
C16 Dy10 C3 62.8(4) . . ?
Dy11 Dy10 C4 96.0(6) . . ?
Dy15 Dy10 C4 139.9(9) . . ?
Dy9 Dy10 C4 87.1(5) . . ?
Dy12 Dy10 C4 93.7(5) . . ?
Dy13 Dy10 C4 93.5(6) . . ?
C15 Dy10 C4 64.1(4) . . ?
C16 Dy10 C4 74.2(4) . . ?
C3 Dy10 C4 34.8(3) . . ?
Dy11 Dy10 Dy8 97.1(5) . . ?
Dy15 Dy10 Dy8 125.0(4) . . ?
Dy9 Dy10 Dy8 31.2(4) . . ?
Dy12 Dy10 Dy8 74.7(5) . . ?
Dy13 Dy10 Dy8 61.5(10) . . ?
C15 Dy10 Dy8 155.3(4) . . ?
C16 Dy10 Dy8 146.3(8) . . ?
C3 Dy10 Dy8 119.8(4) . . ?
C4 Dy10 Dy8 91.7(4) . . ?
Dy11 Dy10 C17 142.8(8) . . ?
Dy15 Dy10 C17 113.6(5) . . ?
Dy9 Dy10 C17 80.8(6) . . ?
Dy12 Dy10 C17 151.8(5) . . ?
Dy13 Dy10 C17 151.6(6) . . ?
C15 Dy10 C17 63.4(4) . . ?
C16 Dy10 C17 37.1(3) . . ?
C3 Dy10 C17 71.1(4) . . ?
C4 Dy10 C17 58.8(4) . . ?
Dy8 Dy10 C17 109.5(7) . . ?
Dy11 Dy10 C18 130.1(5) . . ?
Dy15 Dy10 C18 144.7(5) . . ?
Dy9 Dy10 C18 66.7(5) . . ?
Dy12 Dy10 C18 124.6(4) . . ?
Dy13 Dy10 C18 120.1(7) . . ?
C15 Dy10 C18 75.8(4) . . ?
C16 Dy10 C18 64.2(4) . . ?
C3 Dy10 C18 62.3(4) . . ?
C4 Dy10 C18 34.2(3) . . ?
Dy8 Dy10 C18 86.8(5) . . ?
C17 Dy10 C18 32.4(3) . . ?
Dy12 Dy11 Dy10 134.4(6) . . ?
Dy12 Dy11 Dy15 135.7(7) . . ?
Dy10 Dy11 Dy15 67.1(8) . . ?
Dy12 Dy11 Dy13 12.5(12) . . ?
Dy10 Dy11 Dy13 122.0(12) . . ?
Dy15 Dy11 Dy13 135.0(9) . . ?
Dy12 Dy11 Dy9 103.0(4) . . ?
Dy10 Dy11 Dy9 31.4(5) . . ?
Dy15 Dy11 Dy9 87.3(6) . . ?
Dy13 Dy11 Dy9 90.6(12) . . ?
Dy12 Dy11 C3 109.7(7) . . ?
Dy10 Dy11 C3 84.1(6) . . ?
Dy15 Dy11 C3 111.0(7) . . ?
Dy13 Dy11 C3 113.8(9) . . ?
Dy9 Dy11 C3 98.7(4) . . ?
Dy12 Dy11 C2 74.3(7) . . ?
Dy10 Dy11 C2 119.7(5) . . ?
Dy15 Dy11 C2 135.7(5) . . ?
Dy13 Dy11 C2 81.9(11) . . ?
Dy9 Dy11 C2 121.5(4) . . ?
C3 Dy11 C2 38.4(3) . . ?
Dy12 Dy11 C15 139.1(8) . . ?
Dy10 Dy11 C15 76.1(8) . . ?
Dy15 Dy11 C15 75.4(6) . . ?
Dy13 Dy11 C15 147.4(11) . . ?
Dy9 Dy11 C15 104.4(6) . . ?
C3 Dy11 C15 36.3(3) . . ?
C2 Dy11 C15 65.6(4) . . ?
Dy12 Dy11 Dy2 95.9(5) . . ?
Dy10 Dy11 Dy2 94.5(5) . . ?
Dy15 Dy11 Dy2 39.8(5) . . ?
Dy13 Dy11 Dy2 96.3(8) . . ?
Dy9 Dy11 Dy2 97.6(3) . . ?
C3 Dy11 Dy2 145.4(5) . . ?
C2 Dy11 Dy2 140.9(5) . . ?
C15 Dy11 Dy2 109.8(5) . . ?
Dy12 Dy11 C14 124.7(8) . . ?
Dy10 Dy11 C14 100.3(9) . . ?
Dy15 Dy11 C14 65.0(4) . . ?
Dy13 Dy11 C14 137.3(14) . . ?
Dy9 Dy11 C14 131.6(7) . . ?
C3 Dy11 C14 60.6(4) . . ?
C2 Dy11 C14 70.8(4) . . ?
C15 Dy11 C14 33.0(3) . . ?
Dy2 Dy11 C14 85.9(4) . . ?
Dy12 Dy11 C12 66.6(7) . . ?
Dy10 Dy11 C12 148.3(6) . . ?
Dy15 Dy11 C12 117.6(5) . . ?
Dy13 Dy11 C12 78.5(13) . . ?
Dy9 Dy11 C12 153.2(4) . . ?
C3 Dy11 C12 64.7(4) . . ?
C2 Dy11 C12 33.3(3) . . ?
C15 Dy11 C12 75.2(4) . . ?
Dy2 Dy11 C12 107.8(4) . . ?
C14 Dy11 C12 60.5(4) . . ?
Dy12 Dy11 C13 91.2(8) . . ?
Dy10 Dy11 C13 133.9(9) . . ?
Dy15 Dy11 C13 85.7(4) . . ?
Dy13 Dy11 C13 103.7(14) . . ?
Dy9 Dy11 C13 165.0(6) . . ?
C3 Dy11 C13 71.5(4) . . ?
C2 Dy11 C13 57.6(4) . . ?
C15 Dy11 C13 60.9(4) . . ?
Dy2 Dy11 C13 85.5(4) . . ?
C14 Dy11 C13 33.7(3) . . ?
C12 Dy11 C13 32.1(3) . . ?
Dy13 Dy12 Dy11 148(3) . . ?
Dy13 Dy12 Dy10 125(3) . . ?
Dy11 Dy12 Dy10 23.1(4) . . ?
Dy13 Dy12 Dy15 141(2) . . ?
Dy11 Dy12 Dy15 25.2(4) . . ?
Dy10 Dy12 Dy15 37.3(5) . . ?
Dy13 Dy12 C2 114(2) . . ?
Dy11 Dy12 C2 83.2(9) . . ?
Dy10 Dy12 C2 93.7(8) . . ?
Dy15 Dy12 C2 102.8(8) . . ?
Dy13 Dy12 C12 118(3) . . ?
Dy11 Dy12 C12 92.6(10) . . ?
Dy10 Dy12 C12 112.6(9) . . ?
Dy15 Dy12 C12 99.2(7) . . ?
C2 Dy12 C12 35.7(3) . . ?
Dy13 Dy12 C1 81(2) . . ?
Dy11 Dy12 C1 105.3(8) . . ?
Dy10 Dy12 C1 103.2(6) . . ?
Dy15 Dy12 C1 130.0(9) . . ?
C2 Dy12 C1 36.0(3) . . ?
C12 Dy12 C1 63.4(4) . . ?
Dy13 Dy12 Dy14 40(2) . . ?
Dy11 Dy12 Dy14 108.0(5) . . ?
Dy10 Dy12 Dy14 85.5(5) . . ?
Dy15 Dy12 Dy14 105.7(4) . . ?
C2 Dy12 Dy14 130.4(5) . . ?
C12 Dy12 Dy14 154.6(8) . . ?
C1 Dy12 Dy14 96.0(5) . . ?
Dy13 Dy12 Dy9 92(2) . . ?
Dy11 Dy12 Dy9 56.0(5) . . ?
Dy10 Dy12 Dy9 32.9(5) . . ?
Dy15 Dy12 Dy9 63.5(5) . . ?
C2 Dy12 Dy9 109.8(6) . . ?
C12 Dy12 Dy9 140.3(8) . . ?
C1 Dy12 Dy9 99.2(4) . . ?
Dy14 Dy12 Dy9 53.0(4) . . ?
Dy13 Dy12 C11 88(3) . . ?
Dy11 Dy12 C11 124.3(9) . . ?
Dy10 Dy12 C11 146.4(9) . . ?
Dy15 Dy12 C11 121.3(5) . . ?
C2 Dy12 C11 62.2(4) . . ?
C12 Dy12 C11 34.7(3) . . ?
C1 Dy12 C11 71.7(5) . . ?
Dy14 Dy12 C11 127.7(10) . . ?
Dy9 Dy12 C11 170.8(4) . . ?
Dy13 Dy12 Dy8 59(2) . . ?
Dy11 Dy12 Dy8 88.7(5) . . ?
Dy10 Dy12 Dy8 65.8(5) . . ?
Dy15 Dy12 Dy8 91.4(5) . . ?
C2 Dy12 Dy8 122.7(4) . . ?
C12 Dy12 Dy8 157.6(4) . . ?
C1 Dy12 Dy8 94.7(4) . . ?
Dy14 Dy12 Dy8 20.6(3) . . ?
Dy9 Dy12 Dy8 32.9(4) . . ?
C11 Dy12 Dy8 146.2(10) . . ?
Dy13 Dy12 C9 53(2) . . ?
Dy11 Dy12 C9 138.2(7) . . ?
Dy10 Dy12 C9 131.4(4) . . ?
Dy15 Dy12 C9 163.0(7) . . ?
C2 Dy12 C9 61.8(4) . . ?
C12 Dy12 C9 72.6(5) . . ?
C1 Dy12 C9 33.0(3) . . ?
Dy14 Dy12 C9 82.0(6) . . ?
Dy9 Dy12 C9 113.1(4) . . ?
C11 Dy12 C9 59.8(5) . . ?
Dy8 Dy12 C9 91.7(6) . . ?
Dy12 Dy13 Dy11 19.8(15) . . ?
Dy12 Dy13 Dy14 129(2) . . ?
Dy11 Dy13 Dy14 109.7(10) . . ?
Dy12 Dy13 Dy10 42.0(18) . . ?
Dy11 Dy13 Dy10 22.2(4) . . ?
Dy14 Dy13 Dy10 88.0(9) . . ?
Dy12 Dy13 C9 115(3) . . ?
Dy11 Dy13 C9 125.0(15) . . ?
Dy14 Dy13 C9 100.0(14) . . ?
Dy10 Dy13 C9 127.7(10) . . ?
Dy12 Dy13 Dy8 109(2) . . ?
Dy11 Dy13 Dy8 88.8(9) . . ?
Dy14 Dy13 Dy8 22.5(4) . . ?
Dy10 Dy13 Dy8 66.7(7) . . ?
C9 Dy13 Dy8 106.9(13) . . ?
Dy12 Dy13 C1 85(2) . . ?
Dy11 Dy13 C1 90.1(13) . . ?
Dy14 Dy13 C1 109.3(13) . . ?
Dy10 Dy13 C1 92.8(10) . . ?
C9 Dy13 C1 35.7(4) . . ?
Dy8 Dy13 C1 102.1(9) . . ?
Dy12 Dy13 C10 111(3) . . ?
Dy11 Dy13 C10 130(2) . . ?
Dy14 Dy13 C10 118.6(16) . . ?
Dy10 Dy13 C10 148.5(17) . . ?
C9 Dy13 C10 37.1(4) . . ?
Dy8 Dy13 C10 135.7(16) . . ?
C1 Dy13 C10 63.8(5) . . ?
Dy12 Dy13 Dy15 30.3(16) . . ?
Dy11 Dy13 Dy15 20.2(5) . . ?
Dy14 Dy13 Dy15 103.5(6) . . ?
Dy10 Dy13 Dy15 29.3(5) . . ?
C9 Dy13 Dy15 144.4(15) . . ?
Dy8 Dy13 Dy15 86.7(6) . . ?
C1 Dy13 Dy15 110.2(13) . . ?
C10 Dy13 Dy15 137.4(16) . . ?
Dy12 Dy13 C11 79(3) . . ?
Dy11 Dy13 C11 98.6(19) . . ?
Dy14 Dy13 C11 151.7(15) . . ?
Dy10 Dy13 C11 120.3(18) . . ?
C9 Dy13 C11 63.2(5) . . ?
Dy8 Dy13 C11 169.9(13) . . ?
C1 Dy13 C11 71.2(7) . . ?
C10 Dy13 C11 34.7(4) . . ?
Dy15 Dy13 C11 102.6(14) . . ?
Dy12 Dy13 Dy9 75(2) . . ?
Dy11 Dy13 Dy9 55.3(6) . . ?
Dy14 Dy13 Dy9 55.5(6) . . ?
Dy10 Dy13 Dy9 33.1(5) . . ?
C9 Dy13 Dy9 121.3(10) . . ?
Dy8 Dy13 Dy9 33.7(5) . . ?
C1 Dy13 Dy9 97.3(7) . . ?
C10 Dy13 Dy9 158.4(10) . . ?
Dy15 Dy13 Dy9 56.6(5) . . ?
C11 Dy13 Dy9 152.3(16) . . ?
Dy12 Dy13 C2 54(2) . . ?
Dy11 Dy13 C2 64.7(13) . . ?
Dy14 Dy13 C2 136.8(11) . . ?
Dy10 Dy13 C2 77.1(11) . . ?
C9 Dy13 C2 61.9(6) . . ?
Dy8 Dy13 C2 120.6(9) . . ?
C1 Dy13 C2 33.6(5) . . ?
C10 Dy13 C2 71.8(7) . . ?
Dy15 Dy13 C2 82.8(12) . . ?
C11 Dy13 C2 57.8(7) . . ?
Dy9 Dy13 C2 98.5(9) . . ?
Dy8 Dy14 Dy13 100.0(11) . . ?
Dy8 Dy14 Dy9 26.8(6) . . ?
Dy13 Dy14 Dy9 75.5(8) . . ?
Dy8 Dy14 C23 94.5(11) . . ?
Dy13 Dy14 C23 126.9(8) . . ?
Dy9 Dy14 C23 118.1(7) . . ?
Dy8 Dy14 Dy5 107.4(9) . . ?
Dy13 Dy14 Dy5 98.2(7) . . ?
Dy9 Dy14 Dy5 100.0(4) . . ?
C23 Dy14 Dy5 125.4(6) . . ?
Dy8 Dy14 C7 89.4(11) . . ?
Dy13 Dy14 C7 91.6(7) . . ?
Dy9 Dy14 C7 100.8(6) . . ?
C23 Dy14 C7 37.5(3) . . ?
Dy5 Dy14 C7 158.6(6) . . ?
Dy8 Dy14 C24 129.7(11) . . ?
Dy13 Dy14 C24 116.5(9) . . ?
Dy9 Dy14 C24 154.0(7) . . ?
C23 Dy14 C24 36.0(3) . . ?
Dy5 Dy14 C24 100.7(6) . . ?
C7 Dy14 C24 58.0(5) . . ?
Dy8 Dy14 Dy12 90.2(9) . . ?
Dy13 Dy14 Dy12 10.8(5) . . ?
Dy9 Dy14 Dy12 65.1(5) . . ?
C23 Dy14 Dy12 133.0(6) . . ?
Dy5 Dy14 Dy12 97.0(4) . . ?
C7 Dy14 Dy12 96.0(6) . . ?
C24 Dy14 Dy12 127.1(7) . . ?
Dy8 Dy14 C22 70.1(10) . . ?
Dy13 Dy14 C22 152.0(8) . . ?
Dy9 Dy14 C22 96.9(6) . . ?
C23 Dy14 C22 34.0(3) . . ?
Dy5 Dy14 C22 109.7(6) . . ?
C7 Dy14 C22 62.9(4) . . ?
C24 Dy14 C22 61.3(4) . . ?
Dy12 Dy14 C22 150.3(7) . . ?
Dy8 Dy14 Dy4 115.7(8) . . ?
Dy13 Dy14 Dy4 85.2(7) . . ?
Dy9 Dy14 Dy4 102.5(3) . . ?
C23 Dy14 Dy4 132.2(6) . . ?
Dy5 Dy14 Dy4 14.2(4) . . ?
C7 Dy14 Dy4 154.9(7) . . ?
C24 Dy14 Dy4 101.4(6) . . ?
Dy12 Dy14 Dy4 85.4(5) . . ?
C22 Dy14 Dy4 122.8(6) . . ?
Dy8 Dy14 Dy6 89.7(8) . . ?
Dy13 Dy14 Dy6 105.2(6) . . ?
Dy9 Dy14 Dy6 85.7(3) . . ?
C23 Dy14 Dy6 125.8(6) . . ?
Dy5 Dy14 Dy6 18.0(4) . . ?
C7 Dy14 Dy6 163.1(6) . . ?
C24 Dy14 Dy6 110.9(6) . . ?
Dy12 Dy14 Dy6 100.9(3) . . ?
C22 Dy14 Dy6 101.0(5) . . ?
Dy4 Dy14 Dy6 30.2(3) . . ?
Dy8 Dy14 C25 143.4(11) . . ?
Dy13 Dy14 C25 83.3(8) . . ?
Dy9 Dy14 C25 146.7(6) . . ?
C23 Dy14 C25 57.3(4) . . ?
Dy5 Dy14 C25 108.2(7) . . ?
C7 Dy14 C25 54.0(4) . . ?
C24 Dy14 C25 33.3(3) . . ?
Dy12 Dy14 C25 93.8(7) . . ?
C22 Dy14 C25 89.9(4) . . ?
Dy4 Dy14 C25 100.9(6) . . ?
Dy6 Dy14 C25 125.0(6) . . ?
Dy11 Dy15 Dy10 46.3(7) . . ?
Dy11 Dy15 Dy2 114.8(6) . . ?
Dy10 Dy15 Dy2 135.3(4) . . ?
Dy11 Dy15 Dy12 19.1(3) . . ?
Dy10 Dy15 Dy12 60.1(8) . . ?
Dy2 Dy15 Dy12 95.7(5) . . ?
Dy11 Dy15 Dy1 129.5(4) . . ?
Dy10 Dy15 Dy1 109.2(8) . . ?
Dy2 Dy15 Dy1 45.1(5) . . ?
Dy12 Dy15 Dy1 116.4(4) . . ?
Dy11 Dy15 C14 87.1(7) . . ?
Dy10 Dy15 C14 105.2(10) . . ?
Dy2 Dy15 C14 114.6(6) . . ?
Dy12 Dy15 C14 95.2(6) . . ?
Dy1 Dy15 C14 141.6(8) . . ?
Dy11 Dy15 C33 123.6(6) . . ?
Dy10 Dy15 C33 138.5(8) . . ?
Dy2 Dy15 C33 86.1(6) . . ?
Dy12 Dy15 C33 125.3(5) . . ?
Dy1 Dy15 C33 103.0(8) . . ?
C14 Dy15 C33 38.5(3) . . ?
Dy11 Dy15 Dy9 62.8(5) . . ?
Dy10 Dy15 Dy9 25.9(6) . . ?
Dy2 Dy15 Dy9 113.8(3) . . ?
Dy12 Dy15 Dy9 69.4(4) . . ?
Dy1 Dy15 Dy9 83.5(5) . . ?
C14 Dy15 Dy9 130.3(7) . . ?
C33 Dy15 Dy9 155.4(5) . . ?
Dy11 Dy15 C15 76.2(7) . . ?
Dy10 Dy15 C15 74.0(8) . . ?
Dy2 Dy15 C15 149.0(6) . . ?
Dy12 Dy15 C15 92.6(7) . . ?
Dy1 Dy15 C15 148.7(6) . . ?
C14 Dy15 C15 34.7(4) . . ?
C33 Dy15 C15 65.0(4) . . ?
Dy9 Dy15 C15 97.1(6) . . ?
Dy11 Dy15 Dy13 24.8(5) . . ?
Dy10 Dy15 Dy13 59.4(8) . . ?
Dy2 Dy15 Dy13 91.0(6) . . ?
Dy12 Dy15 Dy13 8.7(7) . . ?
Dy1 Dy15 Dy13 108.0(7) . . ?
C14 Dy15 Dy13 103.9(9) . . ?
C33 Dy15 Dy13 132.4(9) . . ?
Dy9 Dy15 Dy13 64.7(7) . . ?
C15 Dy15 Dy13 100.4(9) . . ?
Dy11 Dy15 C16 97.9(8) . . ?
Dy10 Dy15 C16 71.2(5) . . ?
Dy2 Dy15 C16 147.0(8) . . ?
Dy12 Dy15 C16 116.9(8) . . ?
Dy1 Dy15 C16 115.8(5) . . ?
C14 Dy15 C16 60.7(4) . . ?
C33 Dy15 C16 71.6(5) . . ?
Dy9 Dy15 C16 84.1(5) . . ?
C15 Dy15 C16 34.1(3) . . ?
Dy13 Dy15 C16 122.0(8) . . ?
Dy11 Dy15 C34 151.5(6) . . ?
Dy10 Dy15 C34 129.8(6) . . ?
Dy2 Dy15 C34 86.3(7) . . ?
Dy12 Dy15 C34 159.9(5) . . ?
Dy1 Dy15 C34 78.9(6) . . ?
C14 Dy15 C34 66.0(4) . . ?
C33 Dy15 C34 34.7(3) . . ?
Dy9 Dy15 C34 127.9(4) . . ?
C15 Dy15 C34 76.2(4) . . ?
Dy13 Dy15 C34 166.9(8) . . ?
C16 Dy15 C34 61.5(4) . . ?
C9 C1 C2 122.2(11) . . ?
C9 C1 C5 120.4(10) . . ?
C2 C1 C5 108.4(10) . . ?
C9 C1 Dy13 68.8(8) . . ?
C2 C1 Dy13 81.3(10) . . ?
C5 C1 Dy13 91.6(6) . . ?
C9 C1 Dy12 81.1(7) . . ?
C2 C1 Dy12 68.2(5) . . ?
C5 C1 Dy12 91.1(5) . . ?
Dy13 C1 Dy12 14.1(7) . . ?
C9 C1 Dy11 99.5(5) . . ?
C2 C1 Dy11 58.4(4) . . ?
C5 C1 Dy11 80.7(4) . . ?
Dy13 C1 Dy11 31.2(7) . . ?
Dy12 C1 Dy11 18.4(4) . . ?
C12 C2 C1 120.6(10) . . ?
C12 C2 C3 124.0(10) . . ?
C1 C2 C3 106.0(10) . . ?
C12 C2 Dy12 74.7(5) . . ?
C1 C2 Dy12 75.8(5) . . ?
C3 C2 Dy12 89.5(6) . . ?
C12 C2 Dy11 81.1(5) . . ?
C1 C2 Dy11 90.2(4) . . ?
C3 C2 Dy11 68.7(5) . . ?
Dy12 C2 Dy11 22.5(4) . . ?
C12 C2 Dy13 77.9(7) . . ?
C1 C2 Dy13 65.0(8) . . ?
C3 C2 Dy13 97.2(5) . . ?
Dy12 C2 Dy13 11.9(5) . . ?
Dy11 C2 Dy13 33.4(4) . . ?
C12 C2 Dy10 95.7(5) . . ?
C1 C2 Dy10 88.2(5) . . ?
C3 C2 Dy10 54.4(3) . . ?
Dy12 C2 Dy10 35.2(5) . . ?
Dy11 C2 Dy10 15.96(18) . . ?
Dy13 C2 Dy10 43.8(4) . . ?
C4 C3 C15 121.8(11) . . ?
C4 C3 C2 108.9(10) . . ?
C15 C3 C2 118.7(10) . . ?
C4 C3 Dy11 88.9(5) . . ?
C15 C3 Dy11 76.0(5) . . ?
C2 C3 Dy11 72.9(5) . . ?
C4 C3 Dy10 74.2(6) . . ?
C15 C3 Dy10 71.2(5) . . ?
C2 C3 Dy10 94.2(5) . . ?
Dy11 C3 Dy10 22.7(2) . . ?
C4 C3 Dy12 87.9(5) . . ?
C15 C3 Dy12 91.9(6) . . ?
C2 C3 Dy12 56.5(4) . . ?
Dy11 C3 Dy12 18.2(3) . . ?
Dy10 C3 Dy12 37.7(3) . . ?
C4 C3 Dy15 96.8(5) . . ?
C15 C3 Dy15 54.5(4) . . ?
C2 C3 Dy15 89.7(5) . . ?
Dy11 C3 Dy15 22.0(3) . . ?
Dy10 C3 Dy15 22.8(3) . . ?
Dy12 C3 Dy15 39.7(4) . . ?
C3 C4 C18 122.2(11) . . ?
C3 C4 C5 108.3(11) . . ?
C18 C4 C5 120.4(11) . . ?
C3 C4 Dy10 71.1(6) . . ?
C18 C4 Dy10 75.5(6) . . ?
C5 C4 Dy10 95.0(5) . . ?
C3 C4 Dy11 58.7(4) . . ?
C18 C4 Dy11 95.6(6) . . ?
C5 C4 Dy11 84.6(5) . . ?
Dy10 C4 Dy11 20.1(3) . . ?
C3 C4 Dy9 101.6(6) . . ?
C18 C4 Dy9 58.3(4) . . ?
C5 C4 Dy9 83.9(5) . . ?
Dy10 C4 Dy9 30.6(4) . . ?
Dy11 C4 Dy9 45.6(2) . . ?
C3 C4 Dy12 64.0(5) . . ?
C18 C4 Dy12 106.5(5) . . ?
C5 C4 Dy12 68.2(5) . . ?
Dy10 C4 Dy12 33.6(4) . . ?
Dy11 C4 Dy12 16.7(2) . . ?
Dy9 C4 Dy12 50.20(19) . . ?
C4 C5 C6 124.5(10) . . ?
C4 C5 C1 108.4(10) . . ?
C6 C5 C1 119.8(9) . . ?
C4 C5 Dy13 94.7(8) . . ?
C6 C5 Dy13 90.4(9) . . ?
C1 C5 Dy13 56.3(5) . . ?
C4 C5 Dy12 83.6(6) . . ?
C6 C5 Dy12 100.0(5) . . ?
C1 C5 Dy12 56.9(4) . . ?
Dy13 C5 Dy12 11.7(6) . . ?
C4 C5 Dy11 66.0(5) . . ?
C6 C5 Dy11 106.6(4) . . ?
C1 C5 Dy11 68.8(4) . . ?
Dy13 C5 Dy11 28.7(6) . . ?
Dy12 C5 Dy11 18.0(3) . . ?
C4 C5 Dy10 55.6(4) . . ?
C6 C5 Dy10 99.6(5) . . ?
C1 C5 Dy10 86.9(5) . . ?
Dy13 C5 Dy10 42.2(4) . . ?
Dy12 C5 Dy10 34.0(4) . . ?
Dy11 C5 Dy10 18.2(2) . . ?
C4 C5 Dy9 66.9(5) . . ?
C6 C5 Dy9 73.6(5) . . ?
C1 C5 Dy9 107.2(4) . . ?
Dy13 C5 Dy9 52.2(3) . . ?
Dy12 C5 Dy9 50.3(2) . . ?
Dy11 C5 Dy9 41.8(2) . . ?
Dy10 C5 Dy9 27.4(4) . . ?
C4 C5 Dy8 94.3(6) . . ?
C6 C5 Dy8 53.2(4) . . ?
C1 C5 Dy8 100.2(5) . . ?
Dy13 C5 Dy8 46.2(6) . . ?
Dy12 C5 Dy8 51.37(16) . . ?
Dy11 C5 Dy8 53.62(16) . . ?
Dy10 C5 Dy8 47.7(3) . . ?
Dy9 C5 Dy8 27.4(3) . . ?
C7 C6 C5 120.0(10) . . ?
C7 C6 C20 117.0(11) . . ?
C5 C6 C20 115.2(10) . . ?
C7 C6 Dy8 77.0(6) . . ?
C5 C6 Dy8 98.3(4) . . ?
C20 C6 Dy8 67.2(5) . . ?
C7 C6 Dy14 60.2(5) . . ?
C5 C6 Dy14 98.9(4) . . ?
C20 C6 Dy14 84.2(6) . . ?
Dy8 C6 Dy14 19.0(3) . . ?
C7 C6 Dy9 105.2(5) . . ?
C5 C6 Dy9 77.3(5) . . ?
C20 C6 Dy9 60.2(4) . . ?
Dy8 C6 Dy9 29.4(4) . . ?
Dy14 C6 Dy9 45.1(2) . . ?
C6 C7 C23 121.1(11) . . ?
C6 C7 C8 118.1(11) . . ?
C23 C7 C8 112.2(11) . . ?
C6 C7 Dy14 90.4(6) . . ?
C23 C7 Dy14 66.6(5) . . ?
C8 C7 Dy14 83.4(6) . . ?
C6 C7 Dy8 71.8(6) . . ?
C23 C7 Dy8 71.0(5) . . ?
C8 C7 Dy8 100.3(5) . . ?
Dy14 C7 Dy8 20.8(3) . . ?
C9 C8 C25 124.7(10) . . ?
C9 C8 C7 125.6(10) . . ?
C25 C8 C7 101.2(10) . . ?
C9 C8 Dy13 59.0(7) . . ?
C25 C8 Dy13 93.6(8) . . ?
C7 C8 Dy13 94.0(6) . . ?
C9 C8 Dy14 102.5(5) . . ?
C25 C8 Dy14 72.3(5) . . ?
C7 C8 Dy14 62.4(5) . . ?
Dy13 C8 Dy14 43.8(6) . . ?
C8 C9 C1 116.0(10) . . ?
C8 C9 C10 115.8(9) . . ?
C1 C9 C10 118.8(10) . . ?
C8 C9 Dy13 89.3(10) . . ?
C1 C9 Dy13 75.5(8) . . ?
C10 C9 Dy13 74.8(6) . . ?
C8 C9 Dy12 99.5(5) . . ?
C1 C9 Dy12 65.9(5) . . ?
C10 C9 Dy12 75.6(4) . . ?
Dy13 C9 Dy12 11.7(8) . . ?
C27 C10 C11 113.2(9) . . ?
C27 C10 C9 119.0(8) . . ?
C11 C10 C9 117.9(9) . . ?
C27 C10 Dy13 92.5(8) . . ?
C11 C10 Dy13 78.8(10) . . ?
C9 C10 Dy13 68.1(6) . . ?
C27 C10 Dy12 100.8(4) . . ?
C11 C10 Dy12 67.9(4) . . ?
C9 C10 Dy12 71.5(4) . . ?
Dy13 C10 Dy12 11.9(8) . . ?
C12 C11 C10 121.6(9) . . ?
C12 C11 C29 124.1(10) . . ?
C10 C11 C29 105.4(9) . . ?
C12 C11 Dy12 67.4(6) . . ?
C10 C11 Dy12 78.9(6) . . ?
C29 C11 Dy12 96.8(4) . . ?
C12 C11 Dy13 79.0(8) . . ?
C10 C11 Dy13 66.4(8) . . ?
C29 C11 Dy13 95.5(6) . . ?
Dy12 C11 Dy13 13.3(6) . . ?
C13 C12 C2 114.2(10) . . ?
C13 C12 C11 116.3(10) . . ?
C2 C12 C11 118.9(10) . . ?
C13 C12 Dy12 90.4(6) . . ?
C2 C12 Dy12 69.7(4) . . ?
C11 C12 Dy12 78.0(6) . . ?
C13 C12 Dy11 74.9(5) . . ?
C2 C12 Dy11 65.6(4) . . ?
C11 C12 Dy11 97.3(5) . . ?
Dy12 C12 Dy11 20.8(4) . . ?
C13 C12 Dy13 100.0(7) . . ?
C2 C12 Dy13 70.8(6) . . ?
C11 C12 Dy13 68.8(6) . . ?
Dy12 C12 Dy13 11.1(4) . . ?
Dy11 C12 Dy13 31.7(4) . . ?
C12 C13 C31 120.5(11) . . ?
C12 C13 C14 123.8(11) . . ?
C31 C13 C14 106.6(11) . . ?
C12 C13 Dy11 73.1(5) . . ?
C31 C13 Dy11 99.0(5) . . ?
C14 C13 Dy11 70.9(5) . . ?
C12 C13 Dy12 58.6(5) . . ?
C31 C13 Dy12 95.4(5) . . ?
C14 C13 Dy12 90.1(6) . . ?
Dy11 C13 Dy12 19.3(3) . . ?
C12 C13 Dy15 98.2(5) . . ?
C31 C13 Dy15 84.3(6) . . ?
C14 C13 Dy15 56.0(4) . . ?
Dy11 C13 Dy15 25.2(4) . . ?
Dy12 C13 Dy15 41.1(4) . . ?
C15 C14 C13 123.0(11) . . ?
C15 C14 C33 120.2(11) . . ?
C13 C14 C33 107.7(12) . . ?
C15 C14 Dy15 77.1(6) . . ?
C13 C14 Dy15 91.5(5) . . ?
C33 C14 Dy15 71.7(6) . . ?
C15 C14 Dy11 69.2(5) . . ?
C13 C14 Dy11 75.4(6) . . ?
C33 C14 Dy11 98.3(5) . . ?
Dy15 C14 Dy11 27.9(4) . . ?
C15 C14 Dy10 56.3(5) . . ?
C13 C14 Dy10 94.2(5) . . ?
C33 C14 Dy10 93.3(5) . . ?
Dy15 C14 Dy10 23.7(4) . . ?
Dy11 C14 Dy10 18.8(2) . . ?
C14 C15 C16 116.5(11) . . ?
C14 C15 C3 116.2(11) . . ?
C16 C15 C3 117.8(11) . . ?
C14 C15 Dy10 94.1(6) . . ?
C16 C15 Dy10 72.8(6) . . ?
C3 C15 Dy10 72.8(5) . . ?
C14 C15 Dy15 68.1(5) . . ?
C16 C15 Dy15 75.8(6) . . ?
C3 C15 Dy15 95.6(6) . . ?
Dy10 C15 Dy15 28.7(3) . . ?
C14 C15 Dy11 77.8(5) . . ?
C16 C15 Dy11 93.9(6) . . ?
C3 C15 Dy11 67.7(4) . . ?
Dy10 C15 Dy11 22.4(2) . . ?
Dy15 C15 Dy11 28.4(4) . . ?
C15 C16 C35 123.7(12) . . ?
C15 C16 C17 116.6(10) . . ?
C35 C16 C17 111.2(12) . . ?
C15 C16 Dy10 72.0(6) . . ?
C35 C16 Dy10 95.9(5) . . ?
C17 C16 Dy10 73.3(6) . . ?
C15 C16 Dy15 70.1(6) . . ?
C35 C16 Dy15 75.2(6) . . ?
C17 C16 Dy15 98.5(5) . . ?
Dy10 C16 Dy15 28.1(3) . . ?
C15 C16 Dy11 56.4(4) . . ?
C35 C16 Dy11 98.9(5) . . ?
C17 C16 Dy11 87.9(5) . . ?
Dy10 C16 Dy11 17.0(3) . . ?
Dy15 C16 Dy11 23.9(4) . . ?
C18 C17 C37 124.5(11) . . ?
C18 C17 C16 126.2(11) . . ?
C37 C17 C16 99.6(11) . . ?
C18 C17 Dy10 76.6(5) . . ?
C37 C17 Dy10 95.2(5) . . ?
C16 C17 Dy10 69.6(5) . . ?
C18 C17 Dy9 63.2(5) . . ?
C37 C17 Dy9 81.0(5) . . ?
C16 C17 Dy9 100.2(5) . . ?
Dy10 C17 Dy9 32.0(4) . . ?
C17 C18 C19 120.8(11) . . ?
C17 C18 C4 115.2(11) . . ?
C19 C18 C4 115.0(11) . . ?
C17 C18 Dy9 85.0(6) . . ?
C19 C18 Dy9 65.9(5) . . ?
C4 C18 Dy9 89.8(5) . . ?
C17 C18 Dy10 71.1(5) . . ?
C19 C18 Dy10 98.9(5) . . ?
C4 C18 Dy10 70.3(5) . . ?
Dy9 C18 Dy10 33.4(4) . . ?
C18 C19 C20 127.1(11) . . ?
C18 C19 C39 116.9(11) . . ?
C20 C19 C39 107.6(11) . . ?
C18 C19 Dy9 77.3(5) . . ?
C20 C19 Dy9 85.3(6) . . ?
C39 C19 Dy9 78.3(5) . . ?
C18 C19 Dy8 100.4(5) . . ?
C20 C19 Dy8 56.0(5) . . ?
C39 C19 Dy8 84.3(5) . . ?
Dy9 C19 Dy8 29.9(3) . . ?
C18 C19 Dy10 53.7(4) . . ?
C20 C19 Dy10 97.1(5) . . ?
C39 C19 Dy10 94.8(5) . . ?
Dy9 C19 Dy10 24.2(3) . . ?
Dy8 C19 Dy10 48.5(2) . . ?
C21 C20 C19 110.5(11) . . ?
C21 C20 C6 121.8(11) . . ?
C19 C20 C6 117.6(10) . . ?
C21 C20 Dy8 69.5(4) . . ?
C19 C20 Dy8 92.8(6) . . ?
C6 C20 Dy8 77.2(5) . . ?
C21 C20 Dy9 88.4(5) . . ?
C19 C20 Dy9 59.4(4) . . ?
C6 C20 Dy9 89.3(4) . . ?
Dy8 C20 Dy9 33.9(4) . . ?
C21 C20 Dy14 71.5(5) . . ?
C19 C20 Dy14 104.9(5) . . ?
C6 C20 Dy14 66.3(5) . . ?
Dy8 C20 Dy14 13.6(4) . . ?
Dy9 C20 Dy14 45.5(2) . . ?
C20 C21 C22 121.8(10) . . ?
C20 C21 C40 106.9(10) . . ?
C22 C21 C40 122.1(11) . . ?
C20 C21 Dy8 74.5(4) . . ?
C22 C21 Dy8 75.4(6) . . ?
C40 C21 Dy8 90.7(6) . . ?
C20 C21 Dy9 61.7(4) . . ?
C22 C21 Dy9 104.6(4) . . ?
C40 C21 Dy9 71.3(4) . . ?
Dy8 C21 Dy9 29.5(4) . . ?
C20 C21 Dy14 80.4(5) . . ?
C22 C21 Dy14 61.1(4) . . ?
C40 C21 Dy14 102.5(5) . . ?
Dy8 C21 Dy14 15.1(4) . . ?
Dy9 C21 Dy14 44.6(2) . . ?
C43 C22 C23 119.0(10) . . ?
C43 C22 C21 116.9(10) . . ?
C23 C22 C21 115.0(9) . . ?
C43 C22 Dy8 93.0(4) . . ?
C23 C22 Dy8 78.0(5) . . ?
C21 C22 Dy8 68.4(5) . . ?
C43 C22 Dy14 88.4(5) . . ?
C23 C22 Dy14 62.9(4) . . ?
C21 C22 Dy14 88.7(5) . . ?
Dy8 C22 Dy14 21.0(3) . . ?
C22 C23 C24 122.2(10) . . ?
C22 C23 C7 123.0(9) . . ?
C24 C23 C7 103.9(10) . . ?
C22 C23 Dy14 83.2(5) . . ?
C24 C23 Dy14 77.2(5) . . ?
C7 C23 Dy14 75.9(5) . . ?
C22 C23 Dy8 68.2(4) . . ?
C24 C23 Dy8 97.9(5) . . ?
C7 C23 Dy8 74.4(4) . . ?
Dy14 C23 Dy8 21.1(3) . . ?
C45 C24 C23 119.2(10) . . ?
C45 C24 C25 122.4(11) . . ?
C23 C24 C25 109.2(10) . . ?
C45 C24 Dy14 89.5(5) . . ?
C23 C24 Dy14 66.8(5) . . ?
C25 C24 Dy14 82.1(5) . . ?
C45 C24 Dy8 93.4(5) . . ?
C23 C24 Dy8 54.1(4) . . ?
C25 C24 Dy8 90.5(5) . . ?
Dy14 C24 Dy8 13.2(3) . . ?
C26 C25 C8 119.7(10) . . ?
C26 C25 C24 117.8(10) . . ?
C8 C25 C24 113.4(11) . . ?
C26 C25 Dy14 98.7(5) . . ?
C8 C25 Dy14 76.2(5) . . ?
C24 C25 Dy14 64.6(5) . . ?
C27 C26 C25 116.5(9) . . ?
C27 C26 C47 115.8(9) . . ?
C25 C26 C47 120.2(9) . . ?
C26 C27 C10 124.2(9) . . ?
C26 C27 C28 119.9(9) . . ?
C10 C27 C28 106.4(8) . . ?
C26 C27 Dy13 90.5(9) . . ?
C10 C27 Dy13 57.1(6) . . ?
C28 C27 Dy13 91.7(7) . . ?
C49 C28 C27 123.2(10) . . ?
C49 C28 C29 120.5(9) . . ?
C27 C28 C29 106.3(8) . . ?
C30 C29 C11 119.1(10) . . ?
C30 C29 C28 123.6(10) . . ?
C11 C29 C28 108.6(9) . . ?
C30 C29 Dy12 91.3(6) . . ?
C11 C29 Dy12 54.4(4) . . ?
C28 C29 Dy12 93.1(5) . . ?
C30 C29 Dy13 99.8(7) . . ?
C11 C29 Dy13 55.7(5) . . ?
C28 C29 Dy13 82.7(8) . . ?
Dy12 C29 Dy13 10.9(5) . . ?
C51 C30 C29 113.8(10) . . ?
C51 C30 C31 122.0(10) . . ?
C29 C30 C31 116.9(10) . . ?
C51 C30 Dy3 57.7(4) . . ?
C29 C30 Dy3 93.8(6) . . ?
C31 C30 Dy3 92.2(6) . . ?
C51 C30 Dy2 70.1(5) . . ?
C29 C30 Dy2 107.5(5) . . ?
C31 C30 Dy2 69.3(5) . . ?
Dy3 C30 Dy2 23.3(3) . . ?
C13 C31 C30 123.0(10) . . ?
C13 C31 C32 110.5(11) . . ?
C30 C31 C32 118.1(10) . . ?
C13 C31 Dy2 100.8(5) . . ?
C30 C31 Dy2 82.0(6) . . ?
C32 C31 Dy2 58.3(4) . . ?
C13 C31 Dy15 66.6(5) . . ?
C30 C31 Dy15 106.1(4) . . ?
C32 C31 Dy15 67.8(5) . . ?
Dy2 C31 Dy15 34.9(3) . . ?
C53 C32 C33 120.8(11) . . ?
C53 C32 C31 122.5(11) . . ?
C33 C32 C31 107.5(11) . . ?
C53 C32 Dy2 62.9(5) . . ?
C33 C32 Dy2 88.8(6) . . ?
C31 C32 Dy2 90.7(5) . . ?
C53 C32 Dy15 98.6(6) . . ?
C33 C32 Dy15 56.0(4) . . ?
C31 C32 Dy15 83.0(5) . . ?
Dy2 C32 Dy15 38.6(3) . . ?
C34 C33 C32 120.2(11) . . ?
C34 C33 C14 123.4(11) . . ?
C32 C33 C14 107.6(11) . . ?
C34 C33 Dy15 79.1(5) . . ?
C32 C33 Dy15 92.6(5) . . ?
C14 C33 Dy15 69.8(6) . . ?
C34 C33 Dy2 81.0(5) . . ?
C32 C33 Dy2 60.1(5) . . ?
C14 C33 Dy2 99.9(5) . . ?
Dy15 C33 Dy2 38.6(4) . . ?
C55 C34 C33 119.4(9) . . ?
C55 C34 C35 118.2(10) . . ?
C33 C34 C35 113.4(10) . . ?
C55 C34 Dy15 99.3(5) . . ?
C33 C34 Dy15 66.1(4) . . ?
C35 C34 Dy15 74.6(5) . . ?
C55 C34 Dy1 56.7(4) . . ?
C33 C34 Dy1 98.6(5) . . ?
C35 C34 Dy1 86.9(6) . . ?
Dy15 C34 Dy1 44.2(3) . . ?
C55 C34 Dy2 67.7(4) . . ?
C33 C34 Dy2 70.1(5) . . ?
C35 C34 Dy2 105.4(5) . . ?
Dy15 C34 Dy2 36.5(3) . . ?
Dy1 C34 Dy2 29.6(3) . . ?
C36 C35 C16 109.7(12) . . ?
C36 C35 C34 118.5(11) . . ?
C16 C35 C34 122.8(11) . . ?
C36 C35 Dy15 99.8(5) . . ?
C16 C35 Dy15 71.5(6) . . ?
C34 C35 Dy15 71.7(5) . . ?
C36 C35 Dy10 89.7(6) . . ?
C16 C35 Dy10 54.6(4) . . ?
C34 C35 Dy10 95.5(5) . . ?
Dy15 C35 Dy10 23.9(3) . . ?
C35 C36 C37 106.6(11) . . ?
C35 C36 C57 123.7(11) . . ?
C37 C36 C57 121.6(10) . . ?
C35 C36 Dy1 83.9(7) . . ?
C37 C36 Dy1 104.2(5) . . ?
C57 C36 Dy1 58.8(5) . . ?
C38 C37 C36 122.2(10) . . ?
C38 C37 C17 116.0(10) . . ?
C36 C37 C17 112.9(11) . . ?
C38 C37 Dy9 70.3(5) . . ?
C36 C37 Dy9 103.8(4) . . ?
C17 C37 Dy9 67.1(5) . . ?
C38 C37 Dy10 97.9(5) . . ?
C36 C37 Dy10 86.1(5) . . ?
C17 C37 Dy10 54.7(4) . . ?
Dy9 C37 Dy10 27.9(3) . . ?
C37 C38 C59 116.4(10) . . ?
C37 C38 C39 120.7(10) . . ?
C59 C38 C39 114.6(9) . . ?
C37 C38 Dy9 79.8(5) . . ?
C59 C38 Dy9 100.9(4) . . ?
C39 C38 Dy9 62.7(4) . . ?
C38 C39 C40 121.7(9) . . ?
C38 C39 C19 121.0(9) . . ?
C40 C39 C19 106.8(9) . . ?
C38 C39 Dy9 84.3(5) . . ?
C40 C39 Dy9 89.1(5) . . ?
C19 C39 Dy9 63.7(4) . . ?
C38 C39 Dy8 105.4(4) . . ?
C40 C39 Dy8 63.8(4) . . ?
C19 C39 Dy8 66.7(5) . . ?
Dy9 C39 Dy8 27.0(3) . . ?
C41 C40 C39 124.3(10) . . ?
C41 C40 C21 117.4(10) . . ?
C39 C40 C21 108.3(9) . . ?
C41 C40 Dy8 92.6(5) . . ?
C39 C40 Dy8 87.5(5) . . ?
C21 C40 Dy8 56.0(4) . . ?
C41 C40 Dy9 100.8(5) . . ?
C39 C40 Dy9 58.9(4) . . ?
C21 C40 Dy9 77.7(5) . . ?
Dy8 C40 Dy9 30.0(3) . . ?
C40 C41 C60 113.1(10) . . ?
C40 C41 C42 122.1(10) . . ?
C60 C41 C42 117.7(9) . . ?
C41 C42 C63 125.3(8) . . ?
C41 C42 C43 117.8(7) . . ?
C63 C42 C43 108.0 . . ?
C41 C42 Dy6 97.6(4) . . ?
C63 C42 Dy6 54.9(2) . . ?
C43 C42 Dy6 87.7(2) . . ?
C22 C43 C44 121.4(8) . . ?
C22 C43 C42 123.7(8) . . ?
C44 C43 C42 108.0 . . ?
C22 C43 Dy8 57.2(4) . . ?
C44 C43 Dy8 98.8(4) . . ?
C42 C43 Dy8 92.0(4) . . ?
C22 C43 Dy14 62.2(4) . . ?
C44 C43 Dy14 81.7(4) . . ?
C42 C43 Dy14 103.6(3) . . ?
Dy8 C43 Dy14 18.3(2) . . ?
C45 C44 C64 123.6(7) . . ?
C45 C44 C43 119.4(7) . . ?
C64 C44 C43 108.0 . . ?
C45 C44 Dy5 81.3(5) . . ?
C64 C44 Dy5 62.8(3) . . ?
C43 C44 Dy5 97.9(3) . . ?
C45 C44 Dy6 97.1(4) . . ?
C64 C44 Dy6 54.9(2) . . ?
C43 C44 Dy6 87.4(2) . . ?
Dy5 C44 Dy6 16.1(3) . . ?
C45 C44 Dy14 67.1(4) . . ?
C64 C44 Dy14 106.8(3) . . ?
C43 C44 Dy14 69.5(4) . . ?
Dy5 C44 Dy14 46.8(2) . . ?
Dy6 C44 Dy14 51.88(17) . . ?
C62 C63 C42 118.1(7) . . ?
C62 C63 C64 124.3(8) . . ?
C42 C63 C64 108.0 . . ?
C62 C63 Dy6 73.2(4) . . ?
C42 C63 Dy6 95.7(3) . . ?
C64 C63 Dy6 72.8(3) . . ?
C62 C63 Dy7 56.5(4) . . ?
C42 C63 Dy7 90.5(3) . . ?
C64 C63 Dy7 95.6(4) . . ?
Dy6 C63 Dy7 22.9(2) . . ?
C62 C63 Dy5 85.5(5) . . ?
C42 C63 Dy5 96.1(3) . . ?
C64 C63 Dy5 59.2(3) . . ?
Dy6 C63 Dy5 14.09(17) . . ?
Dy7 C63 Dy5 36.8(3) . . ?
C65 C64 C44 120.8(8) . . ?
C65 C64 C63 121.7(8) . . ?
C44 C64 C63 108.0 . . ?
C65 C64 Dy6 72.8(5) . . ?
C44 C64 Dy6 95.8(3) . . ?
C63 C64 Dy6 72.4(3) . . ?
C65 C64 Dy5 64.3(5) . . ?
C44 C64 Dy5 86.2(4) . . ?
C63 C64 Dy5 91.0(4) . . ?
Dy6 C64 Dy5 19.0(3) . . ?
C65 C64 Dy4 56.1(5) . . ?
C44 C64 Dy4 88.8(3) . . ?
C63 C64 Dy4 98.3(3) . . ?
Dy6 C64 Dy4 25.9(2) . . ?
Dy5 C64 Dy4 8.9(3) . . ?
C46 C45 C24 120.0(10) . . ?
C46 C45 C44 112.6(9) . . ?
C24 C45 C44 118.8(9) . . ?
C46 C45 Dy14 99.4(5) . . ?
C24 C45 Dy14 59.4(4) . . ?
C44 C45 Dy14 84.1(5) . . ?
C46 C45 Dy5 65.7(5) . . ?
C24 C45 Dy5 105.2(4) . . ?
C44 C45 Dy5 69.8(5) . . ?
Dy14 C45 Dy5 47.4(2) . . ?
C45 C46 C66 124.2(8) . . ?
C45 C46 C47 118.6(7) . . ?
C66 C46 C47 108.0 . . ?
C45 C46 Dy5 85.7(5) . . ?
C66 C46 Dy5 60.4(3) . . ?
C47 C46 Dy5 95.0(3) . . ?
C45 C46 Dy4 97.9(5) . . ?
C66 C46 Dy4 58.0(3) . . ?
C47 C46 Dy4 83.1(4) . . ?
Dy5 C46 Dy4 14.1(3) . . ?
C46 C47 C48 108.0 . . ?
C46 C47 C26 120.8(7) . . ?
C48 C47 C26 121.7(7) . . ?
C46 C47 Dy4 67.5(4) . . ?
C48 C47 Dy4 65.8(3) . . ?
C26 C47 Dy4 104.4(4) . . ?
C49 C48 C67 119.8(8) . . ?
C49 C48 C47 123.1(7) . . ?
C67 C48 C47 108.0 . . ?
C49 C48 Dy4 95.2(5) . . ?
C67 C48 Dy4 58.2(3) . . ?
C47 C48 Dy4 84.7(3) . . ?
C65 C66 C46 120.4(8) . . ?
C65 C66 C67 123.3(8) . . ?
C46 C66 C67 108.0 . . ?
C65 C66 Dy4 81.5(6) . . ?
C46 C66 Dy4 89.9(3) . . ?
C67 C66 Dy4 70.4(4) . . ?
C65 C66 Dy5 69.3(6) . . ?
C46 C66 Dy5 87.2(4) . . ?
C67 C66 Dy5 86.6(4) . . ?
Dy4 C66 Dy5 16.4(4) . . ?
C65 C66 Dy6 55.9(4) . . ?
C46 C66 Dy6 95.9(3) . . ?
C67 C66 Dy6 93.7(3) . . ?
Dy4 C66 Dy6 27.1(4) . . ?
Dy5 C66 Dy6 13.5(3) . . ?
C68 C67 C48 120.1(8) . . ?
C68 C67 C66 122.3(8) . . ?
C48 C67 C66 108.0 . . ?
C68 C67 Dy4 77.9(5) . . ?
C48 C67 Dy4 89.1(4) . . ?
C66 C67 Dy4 72.7(5) . . ?
C68 C67 Dy5 83.9(5) . . ?
C48 C67 Dy5 95.3(3) . . ?
C66 C67 Dy5 60.9(3) . . ?
Dy4 C67 Dy5 12.1(4) . . ?
C48 C49 C28 116.0(10) . . ?
C48 C49 C50 121.3(9) . . ?
C28 C49 C50 115.1(9) . . ?
C48 C49 Dy3 95.3(5) . . ?
C28 C49 Dy3 92.5(5) . . ?
C50 C49 Dy3 55.7(3) . . ?
C49 C50 C69 119.8(7) . . ?
C49 C50 C51 122.1(7) . . ?
C69 C50 C51 108.0 . . ?
C49 C50 Dy3 94.7(5) . . ?
C69 C50 Dy3 71.2(3) . . ?
C51 C50 Dy3 70.8(4) . . ?
C30 C51 C52 117.3(8) . . ?
C30 C51 C50 124.4(8) . . ?
C52 C51 C50 108.0 . . ?
C30 C51 Dy3 92.6(5) . . ?
C52 C51 Dy3 69.8(4) . . ?
C50 C51 Dy3 73.9(4) . . ?
C30 C51 Dy2 82.6(5) . . ?
C52 C51 Dy2 56.8(2) . . ?
C50 C51 Dy2 97.7(3) . . ?
Dy3 C51 Dy2 24.2(3) . . ?
C53 C52 C70 118.9(8) . . ?
C53 C52 C51 124.4(7) . . ?
C70 C52 C51 108.0 . . ?
C53 C52 Dy3 92.8(5) . . ?
C70 C52 Dy3 72.0(3) . . ?
C51 C52 Dy3 74.2(4) . . ?
C53 C52 Dy2 63.6(4) . . ?
C70 C52 Dy2 86.8(4) . . ?
C51 C52 Dy2 92.7(3) . . ?
Dy3 C52 Dy2 29.3(3) . . ?
C68 C69 C50 117.9(7) . . ?
C68 C69 C70 124.9(7) . . ?
C50 C69 C70 108.0 . . ?
C68 C69 Dy3 95.0(5) . . ?
C50 C69 Dy3 73.6(3) . . ?
C70 C69 Dy3 69.7(4) . . ?
C68 C69 Dy4 54.9(4) . . ?
C50 C69 Dy4 89.6(4) . . ?
C70 C69 Dy4 99.2(3) . . ?
Dy3 C69 Dy4 40.7(4) . . ?
C71 C70 C52 123.1(8) . . ?
C71 C70 C69 118.7(8) . . ?
C52 C70 C69 108.0 . . ?
C71 C70 Dy3 90.9(5) . . ?
C52 C70 Dy3 71.5(3) . . ?
C69 C70 Dy3 74.4(4) . . ?
C71 C70 Dy2 79.7(5) . . ?
C52 C70 Dy2 61.1(3) . . ?
C69 C70 Dy2 100.1(3) . . ?
Dy3 C70 Dy2 25.7(3) . . ?
C32 C53 C54 118.9(10) . . ?
C32 C53 C52 115.8(9) . . ?
C54 C53 C52 116.1(9) . . ?
C32 C53 Dy2 81.9(5) . . ?
C54 C53 Dy2 77.6(5) . . ?
C52 C53 Dy2 79.8(5) . . ?
C32 C53 Dy3 92.6(5) . . ?
C54 C53 Dy3 90.8(5) . . ?
C52 C53 Dy3 56.0(4) . . ?
Dy2 C53 Dy3 23.8(3) . . ?
C53 C54 C72 121.9(7) . . ?
C53 C54 C55 121.0(7) . . ?
C72 C54 C55 108.0 . . ?
C53 C54 Dy2 65.9(4) . . ?
C72 C54 Dy2 87.0(3) . . ?
C55 C54 Dy2 89.1(4) . . ?
C53 C54 Dy1 100.6(5) . . ?
C72 C54 Dy1 70.1(4) . . ?
C55 C54 Dy1 67.5(3) . . ?
Dy2 C54 Dy1 34.9(3) . . ?
C34 C55 C54 119.7(7) . . ?
C34 C55 C56 122.7(7) . . ?
C54 C55 C56 108.0 . . ?
C34 C55 Dy1 94.2(5) . . ?
C54 C55 Dy1 78.8(3) . . ?
C56 C55 Dy1 64.7(4) . . ?
C34 C55 Dy2 83.8(5) . . ?
C54 C55 Dy2 58.6(3) . . ?
C56 C55 Dy2 96.5(2) . . ?
Dy1 C55 Dy2 32.9(4) . . ?
C34 C55 Dy15 53.4(4) . . ?
C54 C55 Dy15 91.2(3) . . ?
C56 C55 Dy15 98.5(3) . . ?
Dy1 C55 Dy15 42.5(4) . . ?
Dy2 C55 Dy15 34.8(3) . . ?
C57 C56 C73 123.3(8) . . ?
C57 C56 C55 119.3(7) . . ?
C73 C56 C55 108.0 . . ?
C57 C56 Dy1 86.7(5) . . ?
C73 C56 Dy1 72.8(4) . . ?
C55 C56 Dy1 79.1(6) . . ?
C71 C72 C54 123.7(7) . . ?
C71 C72 C73 118.5(8) . . ?
C54 C72 C73 108.0 . . ?
C71 C72 Dy1 95.9(5) . . ?
C54 C72 Dy1 76.5(5) . . ?
C73 C72 Dy1 64.3(4) . . ?
C71 C72 Dy2 83.2(5) . . ?
C54 C72 Dy2 60.1(3) . . ?
C73 C72 Dy2 97.3(3) . . ?
Dy1 C72 Dy2 33.2(4) . . ?
C75 C73 C56 119.1(7) . . ?
C75 C73 C72 124.1(7) . . ?
C56 C73 C72 108.0 . . ?
C75 C73 Dy1 89.0(6) . . ?
C56 C73 Dy1 69.5(4) . . ?
C72 C73 Dy1 80.4(4) . . ?
C56 C57 C58 118.7(9) . . ?
C56 C57 C36 117.5(9) . . ?
C58 C57 C36 115.5(9) . . ?
C56 C57 Dy1 60.6(4) . . ?
C58 C57 Dy1 89.7(6) . . ?
C36 C57 Dy1 91.9(5) . . ?
C57 C58 C74 120.4(7) . . ?
C57 C58 C59 121.5(7) . . ?
C74 C58 C59 108.0 . . ?
C57 C58 Dy1 61.5(5) . . ?
C74 C58 Dy1 77.8(4) . . ?
C59 C58 Dy1 102.9(3) . . ?
C57 C58 Dy7 97.2(5) . . ?
C74 C58 Dy7 55.3(2) . . ?
C59 C58 Dy7 84.2(2) . . ?
Dy1 C58 Dy7 35.7(3) . . ?
C38 C59 C60 120.6(7) . . ?
C38 C59 C58 122.6(7) . . ?
C60 C59 C58 108.0 . . ?
C41 C60 C59 125.1(7) . . ?
C41 C60 C61 117.6(7) . . ?
C59 C60 C61 108.0 . . ?
C41 C60 Dy7 92.2(5) . . ?
C59 C60 Dy7 89.1(4) . . ?
C61 C60 Dy7 55.8(2) . . ?
C62 C61 C74 118.5(7) . . ?
C62 C61 C60 124.3(7) . . ?
C74 C61 C60 108.0 . . ?
C62 C61 Dy7 71.8(6) . . ?
C74 C61 Dy7 75.8(5) . . ?
C60 C61 Dy7 93.0(3) . . ?
C62 C61 Dy6 53.8(3) . . ?
C74 C61 Dy6 93.8(3) . . ?
C60 C61 Dy6 96.3(2) . . ?
Dy7 C61 Dy6 20.2(4) . . ?
C75 C74 C58 120.2(7) . . ?
C75 C74 C61 120.7(7) . . ?
C58 C74 C61 108.0 . . ?
C75 C74 Dy7 74.4(4) . . ?
C58 C74 Dy7 95.2(4) . . ?
C61 C74 Dy7 68.6(4) . . ?
C75 C74 Dy1 63.6(4) . . ?
C58 C74 Dy1 73.1(3) . . ?
C61 C74 Dy1 104.1(3) . . ?
Dy7 C74 Dy1 37.5(4) . . ?
C63 C62 C77 114.0(9) . . ?
C63 C62 C61 117.0(9) . . ?
C77 C62 C61 120.0(9) . . ?
C63 C62 Dy7 93.4(5) . . ?
C77 C62 Dy7 75.3(5) . . ?
C61 C62 Dy7 72.3(5) . . ?
C63 C62 Dy6 72.7(4) . . ?
C77 C62 Dy6 70.0(4) . . ?
C61 C62 Dy6 97.0(4) . . ?
Dy7 C62 Dy6 26.9(4) . . ?
C64 C65 C66 118.3(10) . . ?
C64 C65 C78 116.0(10) . . ?
C66 C65 C78 115.4(10) . . ?
C64 C65 Dy5 82.4(6) . . ?
C66 C65 Dy5 75.4(6) . . ?
C78 C65 Dy5 79.8(5) . . ?
C64 C65 Dy6 73.9(5) . . ?
C66 C65 Dy6 95.2(5) . . ?
C78 C65 Dy6 69.1(5) . . ?
Dy5 C65 Dy6 19.9(3) . . ?
C64 C65 Dy4 96.8(6) . . ?
C66 C65 Dy4 64.9(5) . . ?
C78 C65 Dy4 76.6(5) . . ?
Dy5 C65 Dy4 14.9(4) . . ?
Dy6 C65 Dy4 31.7(3) . . ?
C79 C68 C67 114.7(9) . . ?
C79 C68 C69 115.0(8) . . ?
C67 C68 C69 121.0(8) . . ?
C79 C68 Dy4 76.9(5) . . ?
C67 C68 Dy4 67.0(4) . . ?
C69 C68 Dy4 95.9(5) . . ?
C79 C68 Dy3 90.5(5) . . ?
C67 C68 Dy3 95.3(5) . . ?
C69 C68 Dy3 55.1(4) . . ?
Dy4 C68 Dy3 41.2(4) . . ?
C79 C68 Dy5 69.1(5) . . ?
C67 C68 Dy5 67.1(4) . . ?
C69 C68 Dy5 104.4(4) . . ?
Dy4 C68 Dy5 9.8(4) . . ?
Dy3 C68 Dy5 49.3(2) . . ?
C72 C71 C80 121.0(10) . . ?
C72 C71 C70 115.9(10) . . ?
C80 C71 C70 116.8(9) . . ?
C72 C71 Dy3 93.7(6) . . ?
C80 C71 Dy3 93.3(5) . . ?
C70 C71 Dy3 57.4(4) . . ?
C72 C71 Dy2 69.2(5) . . ?
C80 C71 Dy2 106.4(5) . . ?
C70 C71 Dy2 70.3(5) . . ?
Dy3 C71 Dy2 24.5(3) . . ?
C72 C71 Dy1 57.5(4) . . ?
C80 C71 Dy1 89.3(6) . . ?
C70 C71 Dy1 99.7(5) . . ?
Dy3 C71 Dy1 45.8(3) . . ?
Dy2 C71 Dy1 29.8(4) . . ?
C76 C75 C73 115.2(8) . . ?
C76 C75 C74 118.6(9) . . ?
C73 C75 C74 118.1(8) . . ?
C76 C75 Dy7 72.0(5) . . ?
C73 C75 Dy7 98.9(5) . . ?
C74 C75 Dy7 71.8(4) . . ?
C76 C75 Dy1 95.9(4) . . ?
C73 C75 Dy1 58.5(4) . . ?
C74 C75 Dy1 87.4(5) . . ?
Dy7 C75 Dy1 40.9(4) . . ?
C75 C76 C77 122.6(7) . . ?
C75 C76 C80 120.6(7) . . ?
C77 C76 C80 108.0 . . ?
C75 C76 Dy7 75.1(6) . . ?
C77 C76 Dy7 71.5(5) . . ?
C80 C76 Dy7 95.6(3) . . ?
C75 C76 Dy6 98.0(4) . . ?
C77 C76 Dy6 56.3(2) . . ?
C80 C76 Dy6 84.8(2) . . ?
Dy7 C76 Dy6 23.0(4) . . ?
C62 C77 C76 119.4(8) . . ?
C62 C77 C78 121.9(7) . . ?
C76 C77 C78 108.0 . . ?
C62 C77 Dy6 75.2(4) . . ?
C76 C77 Dy6 92.8(3) . . ?
C78 C77 Dy6 70.7(3) . . ?
C62 C77 Dy7 70.0(4) . . ?
C76 C77 Dy7 73.9(4) . . ?
C78 C77 Dy7 94.9(4) . . ?
Dy6 C77 Dy7 26.8(3) . . ?
C62 C77 Dy5 85.2(5) . . ?
C76 C77 Dy5 95.3(3) . . ?
C78 C77 Dy5 57.8(3) . . ?
Dy6 C77 Dy5 13.1(2) . . ?
Dy7 C77 Dy5 38.3(4) . . ?
C65 C78 C77 121.9(8) . . ?
C65 C78 C79 120.7(8) . . ?
C77 C78 C79 108.0 . . ?
C65 C78 Dy6 75.4(5) . . ?
C77 C78 Dy6 73.1(3) . . ?
C79 C78 Dy6 92.1(3) . . ?
C65 C78 Dy5 65.1(5) . . ?
C77 C78 Dy5 92.3(4) . . ?
C79 C78 Dy5 84.3(4) . . ?
Dy6 C78 Dy5 19.4(3) . . ?
C65 C78 Dy4 70.6(5) . . ?
C77 C78 Dy4 101.0(3) . . ?
C79 C78 Dy4 70.3(4) . . ?
Dy6 C78 Dy4 31.2(2) . . ?
Dy5 C78 Dy4 14.8(3) . . ?
C65 C78 Dy7 94.7(5) . . ?
C77 C78 Dy7 55.5(2) . . ?
C79 C78 Dy7 88.2(3) . . ?
Dy6 C78 Dy7 20.5(2) . . ?
Dy5 C78 Dy7 38.0(3) . . ?
Dy4 C78 Dy7 45.5(2) . . ?
C68 C79 C80 120.9(7) . . ?
C68 C79 C78 123.4(7) . . ?
C80 C79 C78 108.0 . . ?
C68 C79 Dy4 69.5(5) . . ?
C80 C79 Dy4 99.3(3) . . ?
C78 C79 Dy4 76.6(5) . . ?
C68 C79 Dy5 81.8(5) . . ?
C80 C79 Dy5 98.4(3) . . ?
C78 C79 Dy5 63.8(3) . . ?
Dy4 C79 Dy5 13.7(4) . . ?
C68 C79 Dy6 98.3(4) . . ?
C80 C79 Dy6 86.4(2) . . ?
C78 C79 Dy6 56.4(2) . . ?
Dy4 C79 Dy6 28.9(3) . . ?
Dy5 C79 Dy6 17.0(3) . . ?
C71 C80 C76 120.5(8) . . ?
C71 C80 C79 123.4(7) . . ?
C76 C80 C79 108.0 . . ?
C71 C80 Dy7 97.7(5) . . ?
C76 C80 Dy7 55.3(2) . . ?
C79 C80 Dy7 86.4(4) . . ?
C71 C80 Dy6 107.8(4) . . ?
C76 C80 Dy6 66.9(2) . . ?
C79 C80 Dy6 65.3(2) . . ?
Dy7 C80 Dy6 21.2(3) . . ?
N3 Ni1 N1 177.42(14) . . ?
N3 Ni1 N2 90.13(14) . . ?
N1 Ni1 N2 89.92(14) . . ?
N3 Ni1 N4 89.64(14) . . ?
N1 Ni1 N4 90.20(14) . . ?
N2 Ni1 N4 177.55(13) . . ?
C104 N1 C101 104.1(3) . . ?
C104 N1 Ni1 127.8(3) . . ?
C101 N1 Ni1 128.2(3) . . ?
C106 N2 C109 103.7(3) . . ?
C106 N2 Ni1 128.3(3) . . ?
C109 N2 Ni1 128.0(3) . . ?
C114 N3 C111 104.3(3) . . ?
C114 N3 Ni1 128.1(3) . . ?
C111 N3 Ni1 127.5(3) . . ?
C116 N4 C119 104.8(3) . . ?
C116 N4 Ni1 127.8(3) . . ?
C119 N4 Ni1 127.3(3) . . ?
N1 C101 C120 123.9(4) . . ?
N1 C101 C102 111.4(4) . . ?
C120 C101 C102 124.7(4) . . ?
C103 C102 C101 106.9(4) . . ?
C103 C102 C121 127.7(5) . . ?
C101 C102 C121 125.4(5) . . ?
C102 C103 C104 106.1(4) . . ?
C102 C103 C123 128.8(4) . . ?
C104 C103 C123 125.1(4) . . ?
N1 C104 C105 124.9(4) . . ?
N1 C104 C103 111.6(4) . . ?
C105 C104 C103 123.4(4) . . ?
C104 C105 C106 124.7(4) . . ?
C104 C105 H105 117.6 . . ?
C106 C105 H105 117.6 . . ?
N2 C106 C105 124.3(4) . . ?
N2 C106 C107 111.7(4) . . ?
C105 C106 C107 124.0(4) . . ?
C108 C107 C106 106.1(4) . . ?
C108 C107 C125 128.2(4) . . ?
C106 C107 C125 125.5(4) . . ?
C107 C108 C109 106.6(4) . . ?
C107 C108 C127 128.9(4) . . ?
C109 C108 C127 124.5(4) . . ?
C110 C109 N2 124.5(4) . . ?
C110 C109 C108 123.6(3) . . ?
N2 C109 C108 111.9(4) . . ?
C111 C110 C109 124.8(4) . . ?
C111 C110 H110 117.6 . . ?
C109 C110 H110 117.6 . . ?
C110 C111 N3 125.1(4) . . ?
C110 C111 C112 123.7(4) . . ?
N3 C111 C112 111.2(4) . . ?
C113 C112 C111 107.1(4) . . ?
C113 C112 C129 129.1(4) . . ?
C111 C112 C129 123.8(4) . . ?
C112 C113 C114 106.2(4) . . ?
C112 C113 C131 129.0(4) . . ?
C114 C113 C131 124.8(4) . . ?
C115 C114 N3 125.2(4) . . ?
C115 C114 C113 123.6(4) . . ?
N3 C114 C113 111.2(4) . . ?
C114 C115 C116 123.7(4) . . ?
C114 C115 H115 118.2 . . ?
C116 C115 H115 118.2 . . ?
N4 C116 C115 125.5(4) . . ?
N4 C116 C117 111.3(4) . . ?
C115 C116 C117 123.2(4) . . ?
C118 C117 C116 106.2(4) . . ?
C118 C117 C133 129.3(4) . . ?
C116 C117 C133 124.4(4) . . ?
C117 C118 C119 107.4(4) . . ?
C117 C118 C135 127.9(5) . . ?
C119 C118 C135 124.7(4) . . ?
C120 C119 N4 125.1(4) . . ?
C120 C119 C118 124.6(4) . . ?
N4 C119 C118 110.3(4) . . ?
C119 C120 C101 125.3(4) . . ?
C119 C120 H120 117.4 . . ?
C101 C120 H120 117.4 . . ?
C102 C121 C122 112.7(5) . . ?
C102 C121 H12A 109.1 . . ?
C122 C121 H12A 109.1 . . ?
C102 C121 H12B 109.1 . . ?
C122 C121 H12B 109.1 . . ?
H12A C121 H12B 107.8 . . ?
C121 C122 H12C 109.5 . . ?
C121 C122 H12D 109.5 . . ?
H12C C122 H12D 109.5 . . ?
C121 C122 H12E 109.5 . . ?
H12C C122 H12E 109.5 . . ?
H12D C122 H12E 109.5 . . ?
C103 C123 C124 113.8(5) . . ?
C103 C123 H12F 108.8 . . ?
C124 C123 H12F 108.8 . . ?
C103 C123 H12G 108.8 . . ?
C124 C123 H12G 108.8 . . ?
H12F C123 H12G 107.7 . . ?
C123 C124 H12H 109.5 . . ?
C123 C124 H12I 109.5 . . ?
H12H C124 H12I 109.5 . . ?
C123 C124 H12J 109.5 . . ?
H12H C124 H12J 109.5 . . ?
H12I C124 H12J 109.5 . . ?
C107 C125 C126 113.2(4) . . ?
C107 C125 H12K 108.9 . . ?
C126 C125 H12K 108.9 . . ?
C107 C125 H12L 108.9 . . ?
C126 C125 H12L 108.9 . . ?
H12K C125 H12L 107.8 . . ?
C125 C126 H12M 109.5 . . ?
C125 C126 H12N 109.5 . . ?
H12M C126 H12N 109.5 . . ?
C125 C126 H12O 109.5 . . ?
H12M C126 H12O 109.5 . . ?
H12N C126 H12O 109.5 . . ?
C108 C127 C128 112.7(4) . . ?
C108 C127 H12P 109.0 . . ?
C128 C127 H12P 109.0 . . ?
C108 C127 H12Q 109.0 . . ?
C128 C127 H12Q 109.0 . . ?
H12P C127 H12Q 107.8 . . ?
C127 C128 H12R 109.5 . . ?
C127 C128 H12S 109.5 . . ?
H12R C128 H12S 109.5 . . ?
C127 C128 H12T 109.5 . . ?
H12R C128 H12T 109.5 . . ?
H12S C128 H12T 109.5 . . ?
C112 C129 C130 113.0(4) . . ?
C112 C129 H12U 109.0 . . ?
C130 C129 H12U 109.0 . . ?
C112 C129 H12V 109.0 . . ?
C130 C129 H12V 109.0 . . ?
H12U C129 H12V 107.8 . . ?
C129 C130 H13A 109.5 . . ?
C129 C130 H13B 109.5 . . ?
H13A C130 H13B 109.5 . . ?
C129 C130 H13C 109.5 . . ?
H13A C130 H13C 109.5 . . ?
H13B C130 H13C 109.5 . . ?
C132 C131 C113 113.4(5) . . ?
C132 C131 H13D 108.9 . . ?
C113 C131 H13D 108.9 . . ?
C132 C131 H13E 108.9 . . ?
C113 C131 H13E 108.9 . . ?
H13D C131 H13E 107.7 . . ?
C131 C132 H13F 109.5 . . ?
C131 C132 H13G 109.5 . . ?
H13F C132 H13G 109.5 . . ?
C131 C132 H13H 109.5 . . ?
H13F C132 H13H 109.5 . . ?
H13G C132 H13H 109.5 . . ?
C117 C133 C134 113.7(4) . . ?
C117 C133 H13I 108.8 . . ?
C134 C133 H13I 108.8 . . ?
C117 C133 H13J 108.8 . . ?
C134 C133 H13J 108.8 . . ?
H13I C133 H13J 107.7 . . ?
C133 C134 H13K 109.5 . . ?
C133 C134 H13L 109.5 . . ?
H13K C134 H13L 109.5 . . ?
C133 C134 H13M 109.5 . . ?
H13K C134 H13M 109.5 . . ?
H13L C134 H13M 109.5 . . ?
C136 C135 C118 113.2(4) . . ?
C136 C135 H13N 108.9 . . ?
C118 C135 H13N 108.9 . . ?
C136 C135 H13O 108.9 . . ?
C118 C135 H13O 108.9 . . ?
H13N C135 H13O 107.7 . . ?
C135 C136 H13P 109.5 . . ?
C135 C136 H13Q 109.5 . . ?
H13P C136 H13Q 109.5 . . ?
C135 C136 H13R 109.5 . . ?
H13P C136 H13R 109.5 . . ?
H13Q C136 H13R 109.5 . . ?
S1 C146 S2 178.1(6) . . ?
C138 C137 C142 119.6(7) . . ?
C138 C137 H137 120.2 . . ?
C142 C137 H137 120.2 . . ?
C139 C138 C137 121.2(6) . . ?
C139 C138 H138 119.4 . . ?
C137 C138 H138 119.4 . . ?
C138 C139 C140 118.9(6) . . ?
C138 C139 H139 120.6 . . ?
C140 C139 H139 120.6 . . ?
C141 C140 C139 119.9(6) . . ?
C141 C140 H140 120.1 . . ?
C139 C140 H140 120.1 . . ?
C142 C141 C140 119.3(6) . . ?
C142 C141 H141 120.3 . . ?
C140 C141 H141 120.3 . . ?
C141 C142 C137 121.0(6) . . ?
C141 C142 H142 119.5 . . ?
C137 C142 H142 119.5 . . ?
C144 C143 C145 119.9(12) . 3_676 ?
C144 C143 H143 120.0 . . ?
C145 C143 H143 120.0 3_676 . ?
C145 C144 C143 121.9(12) . . ?
C145 C144 H144 119.1 . . ?
C143 C144 H144 119.1 . . ?
C144 C145 C143 118.2(13) . 3_676 ?
C144 C145 H145 120.9 . . ?
C143 C145 H145 120.9 3_676 . ?

loop_
_geom_bond_atom_site_label_1
_geom_bond_atom_site_label_2
_geom_bond_distance
_geom_bond_site_symmetry_2
_geom_bond_publ_flag
Dy1 Dy2 1.466(17) . ?
Dy1 Dy7 1.78(2) . ?
Dy1 Dy15 2.03(2) . ?
Dy1 Dy3 2.190(15) . ?
Dy1 C56 2.198(7) . ?
Dy1 C73 2.241(9) . ?
Dy1 C55 2.389(14) . ?
Dy1 C72 2.453(10) . ?
Dy1 C57 2.520(11) . ?
Dy1 C54 2.537(15) . ?
Dy1 Dy6 2.598(14) . ?
Dy1 C75 2.628(17) . ?
Dy2 Dy3 1.173(12) . ?
Dy2 Dy15 1.721(17) . ?
Dy2 C53 2.142(7) . ?
Dy2 C54 2.291(7) . ?
Dy2 C52 2.353(11) . ?
Dy2 C32 2.383(9) . ?
Dy2 Dy11 2.441(8) . ?
Dy2 C72 2.640(8) . ?
Dy2 Dy10 2.670(11) . ?
Dy2 C55 2.686(11) . ?
Dy2 Dy12 2.683(10) . ?
Dy3 Dy4 1.894(19) . ?
Dy3 C52 2.282(10) . ?
Dy3 C70 2.288(8) . ?
Dy3 C51 2.339(7) . ?
Dy3 C69 2.349(9) . ?
Dy3 C50 2.380(10) . ?
Dy3 Dy5 2.383(13) . ?
Dy3 Dy15 2.567(14) . ?
Dy3 Dy6 2.687(8) . ?
Dy3 C71 2.715(12) . ?
Dy4 Dy5 0.656(15) . ?
Dy4 Dy6 1.329(13) . ?
Dy4 Dy7 2.131(16) . ?
Dy4 C67 2.242(8) . ?
Dy4 C66 2.273(11) . ?
Dy4 C68 2.382(10) . ?
Dy4 C79 2.477(9) . ?
Dy4 C65 2.482(16) . ?
Dy4 Dy14 2.544(13) . ?
Dy4 C78 2.559(13) . ?
Dy4 C48 2.639(12) . ?
Dy5 Dy6 0.806(13) . ?
Dy5 Dy7 1.787(19) . ?
Dy5 C65 2.242(9) . ?
Dy5 Dy14 2.270(13) . ?
Dy5 C66 2.319(11) . ?
Dy5 C78 2.433(9) . ?
Dy5 C64 2.466(10) . ?
Dy5 C67 2.649(15) . ?
Dy5 C46 2.663(12) . ?
Dy5 Dy8 2.670(11) . ?
Dy6 Dy7 1.097(16) . ?
Dy6 C78 2.291(6) . ?
Dy6 C77 2.321(6) . ?
Dy6 C65 2.373(9) . ?
Dy6 C63 2.381(7) . ?
Dy6 C64 2.386(7) . ?
Dy6 C62 2.387(8) . ?
Dy6 Dy14 2.556(10) . ?
Dy7 C62 2.326(12) . ?
Dy7 C61 2.333(7) . ?
Dy7 C77 2.394(12) . ?
Dy7 C76 2.426(7) . ?
Dy7 C74 2.429(11) . ?
Dy7 C75 2.464(12) . ?
Dy8 Dy14 0.883(11) . ?
Dy8 Dy9 1.400(16) . ?
Dy8 C21 2.227(8) . ?
Dy8 Dy13 2.27(3) . ?
Dy8 C20 2.291(10) . ?
Dy8 C22 2.318(10) . ?
Dy8 Dy10 2.377(12) . ?
Dy8 C6 2.425(9) . ?
Dy8 C23 2.442(14) . ?
Dy8 C7 2.487(13) . ?
Dy8 Dy12 2.514(7) . ?
Dy8 Dy11 2.647(7) . ?
Dy9 Dy10 1.367(17) . ?
Dy9 Dy11 2.057(10) . ?
Dy9 Dy14 2.130(14) . ?
Dy9 C19 2.133(8) . ?
Dy9 C18 2.280(9) . ?
Dy9 Dy15 2.312(14) . ?
Dy9 C39 2.330(7) . ?
Dy9 Dy12 2.418(11) . ?
Dy9 C20 2.471(11) . ?
Dy9 Dy13 2.502(16) . ?
Dy9 C17 2.545(12) . ?
Dy10 Dy11 0.908(10) . ?
Dy10 Dy15 1.157(13) . ?
Dy10 Dy12 1.656(19) . ?
Dy10 Dy13 2.04(2) . ?
Dy10 C15 2.315(11) . ?
Dy10 C16 2.326(8) . ?
Dy10 C3 2.337(10) . ?
Dy10 C4 2.377(9) . ?
Dy10 C17 2.377(12) . ?
Dy10 C18 2.445(11) . ?
Dy11 Dy12 0.889(15) . ?
Dy11 Dy15 1.154(17) . ?
Dy11 Dy13 1.40(3) . ?
Dy11 C3 2.249(8) . ?
Dy11 C2 2.307(10) . ?
Dy11 C15 2.358(11) . ?
Dy11 C14 2.466(9) . ?
Dy11 C12 2.503(12) . ?
Dy11 C13 2.526(10) . ?
Dy12 Dy13 0.57(3) . ?
Dy12 Dy15 1.89(2) . ?
Dy12 C2 2.236(9) . ?
Dy12 C12 2.300(8) . ?
Dy12 C1 2.335(9) . ?
Dy12 Dy14 2.351(13) . ?
Dy12 C11 2.437(12) . ?
Dy12 C9 2.528(16) . ?
Dy13 Dy14 1.95(4) . ?
Dy13 C9 2.231(16) . ?
Dy13 C1 2.316(18) . ?
Dy13 C10 2.320(14) . ?
Dy13 Dy15 2.36(3) . ?
Dy13 C11 2.48(3) . ?
Dy13 C2 2.52(3) . ?
Dy14 C23 2.209(8) . ?
Dy14 C7 2.335(12) . ?
Dy14 C24 2.344(10) . ?
Dy14 C22 2.464(13) . ?
Dy14 C25 2.569(13) . ?
Dy15 C14 2.238(10) . ?
Dy15 C33 2.265(10) . ?
Dy15 C15 2.350(13) . ?
Dy15 C16 2.424(11) . ?
Dy15 C34 2.432(13) . ?
C1 C9 1.395(12) . ?
C1 C2 1.415(13) . ?
C1 C5 1.476(12) . ?
C2 C12 1.391(12) . ?
C2 C3 1.500(13) . ?
C3 C4 1.410(13) . ?
C3 C15 1.438(13) . ?
C4 C18 1.418(13) . ?
C4 C5 1.418(13) . ?
C5 C6 1.444(12) . ?
C6 C7 1.323(13) . ?
C6 C20 1.447(12) . ?
C7 C23 1.466(12) . ?
C7 C8 1.481(12) . ?
C8 C9 1.367(12) . ?
C8 C25 1.409(12) . ?
C9 C10 1.450(11) . ?
C10 C27 1.399(11) . ?
C10 C11 1.443(11) . ?
C11 C12 1.418(12) . ?
C11 C29 1.444(12) . ?
C12 C13 1.389(12) . ?
C13 C31 1.429(13) . ?
C13 C14 1.448(13) . ?
C14 C15 1.374(13) . ?
C14 C33 1.486(13) . ?
C15 C16 1.400(13) . ?
C16 C35 1.406(13) . ?
C16 C17 1.498(13) . ?
C17 C18 1.345(12) . ?
C17 C37 1.459(13) . ?
C18 C19 1.399(13) . ?
C19 C20 1.435(13) . ?
C19 C39 1.462(13) . ?
C20 C21 1.398(12) . ?
C21 C22 1.413(12) . ?
C21 C40 1.478(13) . ?
C22 C43 1.369(10) . ?
C22 C23 1.387(11) . ?
C23 C24 1.413(12) . ?
C24 C45 1.409(12) . ?
C24 C25 1.423(12) . ?
C25 C26 1.403(12) . ?
C26 C27 1.388(11) . ?
C26 C47 1.434(11) . ?
C27 C28 1.480(11) . ?
C28 C49 1.378(11) . ?
C28 C29 1.496(12) . ?
C29 C30 1.391(12) . ?
C30 C51 1.368(12) . ?
C30 C31 1.435(12) . ?
C31 C32 1.441(12) . ?
C32 C53 1.389(12) . ?
C32 C33 1.423(13) . ?
C33 C34 1.411(12) . ?
C34 C55 1.387(11) . ?
C34 C35 1.422(13) . ?
C35 C36 1.375(13) . ?
C36 C37 1.435(12) . ?
C36 C57 1.441(12) . ?
C37 C38 1.385(12) . ?
C38 C59 1.387(11) . ?
C38 C39 1.427(11) . ?
C39 C40 1.442(12) . ?
C40 C41 1.365(12) . ?
C41 C60 1.385(11) . ?
C41 C42 1.424(11) . ?
C42 C63 1.428(6) . ?
C42 C43 1.428(6) . ?
C43 C44 1.428(6) . ?
C44 C45 1.424(11) . ?
C44 C64 1.428(6) . ?
C63 C62 1.398(11) . ?
C63 C64 1.428(6) . ?
C64 C65 1.363(11) . ?
C45 C46 1.398(11) . ?
C46 C66 1.426(6) . ?
C46 C47 1.427(6) . ?
C47 C48 1.427(6) . ?
C48 C49 1.365(11) . ?
C48 C67 1.427(6) . ?
C66 C65 1.385(11) . ?
C66 C67 1.427(6) . ?
C67 C68 1.398(10) . ?
C49 C50 1.425(11) . ?
C50 C69 1.431(5) . ?
C50 C51 1.431(5) . ?
C51 C52 1.431(5) . ?
C52 C53 1.425(11) . ?
C52 C70 1.431(5) . ?
C69 C68 1.424(10) . ?
C69 C70 1.431(5) . ?
C70 C71 1.425(11) . ?
C53 C54 1.398(11) . ?
C54 C72 1.436(5) . ?
C54 C55 1.436(5) . ?
C55 C56 1.437(5) . ?
C56 C57 1.366(11) . ?
C56 C73 1.436(5) . ?
C72 C71 1.306(11) . ?
C72 C73 1.436(5) . ?
C73 C75 1.410(11) . ?
C57 C58 1.384(11) . ?
C58 C74 1.457(5) . ?
C58 C59 1.457(5) . ?
C59 C60 1.457(5) . ?
C60 C61 1.457(5) . ?
C61 C62 1.439(11) . ?
C61 C74 1.457(5) . ?
C74 C75 1.423(10) . ?
C62 C77 1.409(11) . ?
C65 C78 1.424(12) . ?
C68 C79 1.406(10) . ?
C71 C80 1.404(11) . ?
C75 C76 1.385(10) . ?
C76 C77 1.434(5) . ?
C76 C80 1.434(5) . ?
C77 C78 1.434(5) . ?
C78 C79 1.434(5) . ?
C79 C80 1.434(5) . ?
Ni1 N3 1.962(3) . ?
Ni1 N1 1.964(4) . ?
Ni1 N2 1.964(3) . ?
Ni1 N4 1.970(3) . ?
N1 C104 1.371(6) . ?
N1 C101 1.382(5) . ?
N2 C106 1.371(5) . ?
N2 C109 1.382(5) . ?
N3 C114 1.380(6) . ?
N3 C111 1.382(5) . ?
N4 C116 1.374(6) . ?
N4 C119 1.381(5) . ?
C101 C120 1.384(7) . ?
C101 C102 1.438(7) . ?
C102 C103 1.350(7) . ?
C102 C121 1.507(6) . ?
C103 C104 1.450(6) . ?
C103 C123 1.496(7) . ?
C104 C105 1.378(6) . ?
C105 C106 1.378(6) . ?
C105 H105 0.9300 . ?
C106 C107 1.450(6) . ?
C107 C108 1.353(6) . ?
C107 C125 1.497(6) . ?
C108 C109 1.433(6) . ?
C108 C127 1.506(6) . ?
C109 C110 1.374(6) . ?
C110 C111 1.373(6) . ?
C110 H110 0.9300 . ?
C111 C112 1.441(6) . ?
C112 C113 1.353(6) . ?
C112 C129 1.505(6) . ?
C113 C114 1.453(6) . ?
C113 C131 1.512(7) . ?
C114 C115 1.376(6) . ?
C115 C116 1.376(6) . ?
C115 H115 0.9300 . ?
C116 C117 1.449(5) . ?
C117 C118 1.345(7) . ?
C117 C133 1.500(7) . ?
C118 C119 1.450(6) . ?
C118 C135 1.507(6) . ?
C119 C120 1.366(7) . ?
C120 H120 0.9300 . ?
C121 C122 1.523(8) . ?
C121 H12A 0.9700 . ?
C121 H12B 0.9700 . ?
C122 H12C 0.9600 . ?
C122 H12D 0.9600 . ?
C122 H12E 0.9600 . ?
C123 C124 1.515(10) . ?
C123 H12F 0.9700 . ?
C123 H12G 0.9700 . ?
C124 H12H 0.9600 . ?
C124 H12I 0.9600 . ?
C124 H12J 0.9600 . ?
C125 C126 1.516(8) . ?
C125 H12K 0.9700 . ?
C125 H12L 0.9700 . ?
C126 H12M 0.9600 . ?
C126 H12N 0.9600 . ?
C126 H12O 0.9600 . ?
C127 C128 1.526(7) . ?
C127 H12P 0.9700 . ?
C127 H12Q 0.9700 . ?
C128 H12R 0.9600 . ?
C128 H12S 0.9600 . ?
C128 H12T 0.9600 . ?
C129 C130 1.524(7) . ?
C129 H12U 0.9700 . ?
C129 H12V 0.9700 . ?
C130 H13A 0.9600 . ?
C130 H13B 0.9600 . ?
C130 H13C 0.9600 . ?
C131 C132 1.506(9) . ?
C131 H13D 0.9700 . ?
C131 H13E 0.9700 . ?
C132 H13F 0.9600 . ?
C132 H13G 0.9600 . ?
C132 H13H 0.9600 . ?
C133 C134 1.523(8) . ?
C133 H13I 0.9700 . ?
C133 H13J 0.9700 . ?
C134 H13K 0.9600 . ?
C134 H13L 0.9600 . ?
C134 H13M 0.9600 . ?
C135 C136 1.501(8) . ?
C135 H13N 0.9700 . ?
C135 H13O 0.9700 . ?
C136 H13P 0.9600 . ?
C136 H13Q 0.9600 . ?
C136 H13R 0.9600 . ?
S1 C146 1.533(8) . ?
S2 C146 1.540(8) . ?
C137 C138 1.383(9) . ?
C137 C142 1.386(9) . ?
C137 H137 0.9300 . ?
C138 C139 1.329(9) . ?
C138 H138 0.9300 . ?
C139 C140 1.420(9) . ?
C139 H139 0.9300 . ?
C140 C141 1.395(9) . ?
C140 H140 0.9300 . ?
C141 C142 1.337(9) . ?
C141 H141 0.9300 . ?
C142 H142 0.9300 . ?
C143 C144 1.360(12) . ?
C143 C145 1.387(13) 3_676 ?
C143 H143 0.9300 . ?
C144 C145 1.355(14) . ?
C144 H144 0.9300 . ?
C145 C143 1.387(13) 3_676 ?
C145 H145 0.9300 . ?
